data_7044095
loop_
_publ_author_name
'Bilyachenko, Alexey'
'Korlyukov, Aleksander'
'Vologzhanina, Anna V. V.'
'Khrustalev, Victor N.'
'Kulakova, Alena Nikolaevna'
'Long, Jerome'
'Larionova, Joulia'
'Guari, Yannick'
'Dronova, Marina'
'Tsareva, Ulyana'
'Dorovatovskii, Pavel'
'Shubina, Elena'
'Levitsky, Mikhail'

_publ_section_title
;
 Bi- and Tri-metallic Cage Silsesquioxanes: Features of Supramolecular
 Assembling and Magnetic Properties
;
_journal_name_full 'Dalton Trans.'
_journal_paper_doi 10.1039/C7DT02017A
_journal_year 2017
_chemical_formula_moiety 'C84 H92 Cu4 Na4 O30 Si12, 0.5(C2 H6 O)'
_chemical_formula_sum 'C85 H95 Cu4 Na4 O30.5 Si12'
_chemical_formula_weight 2287.80
_chemical_name_systematic
;
 ?
;
_space_group_crystal_system monoclinic
_space_group_IT_number 9
_space_group_name_Hall 'C -2yc'
_space_group_name_H-M_alt 'C 1 c 1'
_symmetry_space_group_name_Hall 'C -2yc'
_symmetry_space_group_name_H-M 'C 1 c 1'
_atom_sites_solution_hydrogens geom
_audit_creation_date 2016-11-18
_audit_creation_method
;
Olex2 1.2
(compiled 2016.11.07 svn.r3352 for OlexSys, GUI svn.r5261)
;
_audit_update_record
;
2017-07-10 deposited with the CCDC.
2017-09-01 downloaded from the CCDC.
;
_cell_angle_alpha 90
_cell_angle_beta 131.7610(10)
_cell_angle_gamma 90
_cell_formula_units_Z 4
_cell_length_a 39.0472(11)
_cell_length_b 12.7721(3)
_cell_length_c 28.8454(14)
_cell_measurement_reflns_used 9990
_cell_measurement_temperature 120
_cell_measurement_theta_max 66.24
_cell_measurement_theta_min 3.03
_cell_volume 10730.7(7)
_computing_molecular_graphics 'Olex2 (Dolomanov et al., 2009)'
_computing_publication_material 'Olex2 (Dolomanov et al., 2009)'
_computing_structure_refinement 'XL (Sheldrick, 2008)'
_diffrn_ambient_temperature 120
_diffrn_detector_area_resol_mean 8
_diffrn_measured_fraction_theta_full 0.939
_diffrn_measured_fraction_theta_max 0.969
_diffrn_measurement_device_type 'Bruker SMART APEX CCD area detector'
_diffrn_measurement_method 'phi and omega scans'
_diffrn_radiation_monochromator graphite
_diffrn_radiation_type CuK\a
_diffrn_radiation_wavelength 1.54178
_diffrn_reflns_av_R_equivalents 0.0317
_diffrn_reflns_av_unetI/netI 0.0431
_diffrn_reflns_Laue_measured_fraction_full 0.939
_diffrn_reflns_Laue_measured_fraction_max 0.969
_diffrn_reflns_limit_h_max 35
_diffrn_reflns_limit_h_min -46
_diffrn_reflns_limit_k_max 14
_diffrn_reflns_limit_k_min -15
_diffrn_reflns_limit_l_max 34
_diffrn_reflns_limit_l_min -33
_diffrn_reflns_number 26975
_diffrn_reflns_point_group_measured_fraction_full 0.939
_diffrn_reflns_point_group_measured_fraction_max 0.969
_diffrn_reflns_theta_full 67.679
_diffrn_reflns_theta_max 66.237
_diffrn_reflns_theta_min 3.034
_diffrn_source 'sealed tube'
_exptl_absorpt_coefficient_mu 2.947
_exptl_absorpt_correction_T_max 0.4657
_exptl_absorpt_correction_T_min 0.2906
_exptl_absorpt_correction_type multi-scan
_exptl_absorpt_process_details
;
SADABS-2012/1 (Bruker,2012) was used for absorption correction.
wR2(int) was 0.1094 before and 0.0499 after correction.
The Ratio of minimum to maximum transmission is 0.6240.
The \l/2 correction factor is Not present.
;
_exptl_crystal_colour blue
_exptl_crystal_colour_primary blue
_exptl_crystal_density_diffrn 1.416
_exptl_crystal_description irregular
_exptl_crystal_F_000 4708
_exptl_crystal_size_max 0.34
_exptl_crystal_size_mid 0.21
_exptl_crystal_size_min 0.15
_refine_diff_density_max 2.025
_refine_diff_density_min -1.080
_refine_diff_density_rms 0.128
_refine_ls_abs_structure_details
;
 Refined as an inversion twin.
;
_refine_ls_abs_structure_Flack 0.49(9)
_refine_ls_extinction_method none
_refine_ls_goodness_of_fit_ref 1.086
_refine_ls_hydrogen_treatment constr
_refine_ls_matrix_type full
_refine_ls_number_parameters 953
_refine_ls_number_reflns 13525
_refine_ls_number_restraints 72
_refine_ls_restrained_S_all 1.087
_refine_ls_R_factor_all 0.0995
_refine_ls_R_factor_gt 0.0809
_refine_ls_shift/su_max 0.006
_refine_ls_shift/su_mean 0.001
_refine_ls_structure_factor_coef Fsqd
_refine_ls_weighting_details 'w=1/[\s^2^(Fo^2^)+(0.0532P)^2^+150.6861P] where P=(Fo^2^+2Fc^2^)/3'
_refine_ls_weighting_scheme calc
_refine_ls_wR_factor_gt 0.1864
_refine_ls_wR_factor_ref 0.2020
_reflns_Friedel_coverage 0.999
_reflns_Friedel_fraction_full 0.939
_reflns_Friedel_fraction_max 0.969
_reflns_number_gt 10995
_reflns_number_total 13525
_reflns_threshold_expression 'I > 2\s(I)'
_cod_data_source_file c7dt02017a2.cif
_cod_data_source_block a
_cod_original_formula_sum 'C85 H95 Cu4 Na4 O30.50 Si12'
_cod_database_code 7044095
_shelxl_version_number 2014-3
_shelx_space_group_comment
;
The symmetry employed for this shelxl refinement is uniquely defined
by the following loop, which should always be used as a source of
symmetry information in preference to the above space-group names.
They are only intended as comments.
;
_olex2_refinement_description
;
1. Others
 Fixed Sof: O22(0.5) H22(0.5) C9(0.5) H9A(0.5) H9B(0.5) C10(0.5) H10A(0.5)
 H10B(0.5) H10C(0.5) C34(0.5) C19(0.5) H19(0.5) C20(0.5) H20(0.5) C23(0.5)
 H23(0.5) C21(0.5) H21(0.5) C22(0.5) H22A(0.5) O24(0.5) H24(0.5) C7(0.5)
 H7A(0.5) H7B(0.5) C8(0.5) H8A(0.5) H8B(0.5) H8C(0.5) O25(0.5) H25(0.5)
 C38(0.5) C14(0.5) H14(0.5) C13(0.5) H13(0.5) C39(0.5) H39(0.5) C12(0.5)
 H12(0.5) C11(0.5) H11(0.5) C1(0.5) H1A(0.5) H1B(0.5) C2(0.5) H2A(0.5) H2B(0.5)
 H2C(0.5) O42(0.5) H42(0.5) C5(0.5) H5A(0.5) H5B(0.5) C6(0.5) H6A(0.5) H6B(0.5)
 H6C(0.5) O44(0.5) H44(0.5) C97(0.5) H97A(0.5) H97B(0.5) C98(0.5) H98A(0.5)
 H98B(0.5) H98C(0.5) O45(0.5) H45A(0.5) C99(0.5) H99A(0.5) H99B(0.5) C100(0.5)
 H10D(0.5) H10E(0.5) H10F(0.5) C41(0.5) C18(0.5) H18(0.5) C17(0.5) H17(0.5)
 C40(0.5) H40(0.5) C16(0.5) H16(0.5) C15(0.5) H15(0.5) C37(0.5) C26(0.5)
 H26(0.5) C25(0.5) H25A(0.5) C36(0.5) H36(0.5) C24(0.5) H24A(0.5) C4AA(0.5)
 H4AA(0.5) O43(0.5) H43A(0.5) C95(0.5) H95A(0.5) H95B(0.5) C96(0.5) H96A(0.5)
 H96B(0.5) H96C(0.5)
 Fixed Uiso: O22(0.1) H22(0.15) C9(0.15) H9A(0.18) H9B(0.18) C10(0.1)
 H10A(0.15) H10B(0.15) H10C(0.15) C34(0.15) H19(0.075) C20(0.15) H20(0.18)
 H23(0.076) H21(0.083) H22A(0.075) O24(0.15) H24(0.225) C7(0.1) H7A(0.12)
 H7B(0.12) C8(0.1) H8A(0.15) H8B(0.15) H8C(0.15) H25(0.129) O31(0.15) O30(0.15)
 C33(0.15) H33A(0.18) H33B(0.18) C5AA(0.15) H5AA(0.18) H5AB(0.18) C31(0.15)
 H31A(0.18) H31B(0.18) C32(0.15) H32A(0.18) H32B(0.18) H35(0.161) H3A(0.184)
 H3B(0.184) H4A(0.151) H4B(0.151) H4C(0.151) C14(0.15) H14(0.18) H13(0.096)
 C39(0.15) H39(0.18) C12(0.15) H12(0.18) H11(0.107) H1A(0.072) H1B(0.072)
 H2A(0.125) H2B(0.125) H2C(0.125) H42(0.154) C5(0.104) H5A(0.125) H5B(0.125)
 H6A(0.126) H6B(0.126) H6C(0.126) H44(0.144) C97(0.15) H97A(0.18) H97B(0.18)
 C98(0.15) H98A(0.225) H98B(0.225) H98C(0.225) H45A(0.22) C99(0.15) H99A(0.18)
 H99B(0.18) C100(0.15) H10D(0.225) H10E(0.225) H10F(0.225) C18(0.15) H18(0.18)
 H17(0.093) C40(0.15) H40(0.18) C16(0.15) H16(0.18) H15(0.037) C26(0.1)
 H26(0.12) H25A(0.06) H36(0.063) H24A(0.109) H4AA(0.047) H48(0.067) H49(0.071)
 H50(0.075) H51(0.068) H52(0.062) H82(0.087) H81(0.122) H80(0.088) H79(0.088)
 H78(0.059) H6AA(0.096) H2AA(0.097) H1AA(0.112) H0AA(0.158) H7AA(0.106)
 H46(0.101) H42A(0.131) H43(0.101) H44A(0.1) H45(0.142) H58(0.118) H54(0.071)
 H55(0.097) H56(0.13) H57(0.162) H64(0.081) H63(0.118) H62(0.121) H61(0.169)
 H60(0.094) H70(0.083) H69(0.108) H68(0.107) H67(0.134) H66(0.08) H75(0.076)
 H74(0.076) H73(0.083) H72(0.068) H76(0.104) H84(0.057) H85(0.075) H86(0.083)
 H87(0.086) H88(0.071) H94(0.149) H93(0.182) H92(0.135) H91(0.153) H90(0.113)
 H43A(0.178) H95A(0.088) H95B(0.088) H96A(0.154) H96B(0.154) H96C(0.154)
 Fixed X: H22(0.8966) H9A(0.9369) H9B(0.9064) H10A(0.9771) H10B(0.9409)
 H10C(0.9749) H19(0.503) H20(0.4773) H23(0.5304) H21(0.6091) H22A(0.6349)
 H24(0.4908) H7A(0.4162) H7B(0.4553) H8A(0.4111) H8B(0.4361) H8C(0.3868)
 H25(0.6292) H33A(0.7333) H33B(0.753) H5AA(0.7252) H5AB(0.7587) H31A(0.6245)
 H31B(0.6452) H32A(0.6183) H32B(0.6513) H35(0.6984) H3A(0.7763) H3B(0.7636)
 H4A(0.6918) H4B(0.7336) H4C(0.7063) H14(0.8666) H13(0.8966) H39(0.8506)
 H12(0.7746) H11(0.7446) H1A(0.6119) H1B(0.6088) H2A(0.6923) H2B(0.6844)
 H2C(0.686) H42(0.4687) H5A(0.444) H5B(0.4096) H6A(0.3935) H6B(0.4428)
 H6C(0.4041) H44(0.8985) H97A(0.9026) H97B(0.9453) H98A(0.8938) H98B(0.9205)
 H98C(0.9485) H45A(0.5039) H99A(0.4197) H99B(0.4353) H10D(0.4616) H10E(0.415)
 H10F(0.4143) H18(0.817) H17(0.8365) H40(0.8184) H16(0.7807) H15(0.7611)
 H26(0.6109) H25A(0.5983) H36(0.5619) H24A(0.538) H4AA(0.5507) H48(0.6542)
 H49(0.6551) H50(0.7046) H51(0.7532) H52(0.7519) H82(0.5347) H81(0.5216)
 H80(0.5628) H79(0.6171) H78(0.6302) H6AA(0.8306) H2AA(0.8466) H1AA(0.8945)
 H0AA(0.9104) H7AA(0.8785) H46(0.8791) H42A(0.8007) H43(0.8481) H44A(0.9109)
 H45(0.9264) H58(0.578) H54(0.5446) H55(0.5022) H56(0.4978) H57(0.5356)
 H64(0.5293) H63(0.4797) H62(0.4634) H61(0.4968) H60(0.5464) H70(0.4917)
 H69(0.4454) H68(0.465) H67(0.5309) H66(0.5772) H75(0.7631) H74(0.811)
 H73(0.8475) H72(0.836) H76(0.7516) H84(0.6233) H85(0.6209) H86(0.6698)
 H87(0.7212) H88(0.7237) H94(0.8353) H93(0.8775) H92(0.8786) H91(0.8373)
 H90(0.7951) H43A(0.918) H95A(0.9544) H95B(0.9669) H96A(0.9983) H96B(1.025)
 H96C(0.9879)
 Fixed Y: H22(-0.1655) H9A(-0.0329) H9B(-0.1053) H10A(-0.188) H10B(-0.2565)
 H10C(-0.1785) H19(-0.2825) H20(-0.3808) H23(-0.458) H21(-0.4369) H22A(-0.3385)
 H24(0.1532) H7A(0.1862) H7B(0.267) H8A(0.3842) H8B(0.344) H8C(0.2983) H25(-
 0.2741) H33A(0.0927) H33B(0.076) H5AA(-0.0962) H5AB(-0.0804) H31A(-0.0798)
 H31B(-0.0952) H32A(0.0759) H32B(0.0928) H35(-0.2868) H3A(-0.3636) H3B(-0.2451)
 H4A(-0.3883) H4B(-0.4024) H4C(-0.2938) H14(-0.2279) H13(-0.3396) H39(-0.4711)
 H12(-0.4911) H11(-0.3794) H1A(-0.4093) H1B(-0.3371) H2A(-0.3332) H2B(-0.4317)
 H2C(-0.3159) H42(0.0637) H5A(-0.1355) H5B(-0.0524) H6A(0.0239) H6B(-0.0028)
 H6C(-0.0916) H44(-0.1073) H97A(-0.0343) H97B(-0.0698) H98A(-0.237) H98B(-
 0.1723) H98C(-0.2262) H45A(0.2134) H99A(0.1372) H99B(0.1799) H10D(0.3329)
 H10E(0.2963) H10F(0.3346) H18(-0.2025) H17(-0.3233) H40(-0.5005) H16(-0.5569)
 H15(-0.4362) H26(-0.4312) H25A(-0.5502) H36(-0.4951) H24A(-0.321) H4AA(-0.202)
 H48(0.2667) H49(0.445) H50(0.5144) H51(0.4018) H52(0.2244) H82(-0.4417) H81(-
 0.6224) H80(-0.7284) H79(-0.6537) H78(-0.473) H6AA(0.0128) H2AA(0.2064)
 H1AA(0.3144) H0AA(0.2716) H7AA(0.1208) H46(-0.1916) H42A(-0.4443) H43(-0.5495)
 H44A(-0.4757) H45(-0.2968) H58(0.2386) H54(-0.0033) H55(0.1108) H56(0.2887)
 H57(0.3526) H64(0.2016) H63(0.3076) H62(0.2657) H61(0.1178) H60(0.0118) H70(-
 0.1999) H69(-0.3089) H68(-0.4851) H67(-0.5524) H66(-0.4435) H75(-0.6503) H74(-
 0.7261) H73(-0.6206) H72(-0.4392) H76(-0.469) H84(0.2198) H85(0.4002)
 H86(0.5129) H87(0.4452) H88(0.2648) H94(-0.0077) H93(0.1013) H92(0.2823)
 H91(0.3543) H90(0.2453) H43A(-0.4731) H95A(-0.4506) H95B(-0.5409) H96A(-0.333)
 H96B(-0.4349) H96C(-0.3796)
 Fixed Z: H22(1.0969) H9A(1.083) H9B(1.0219) H10A(1.0935) H10B(1.0897)
 H10C(1.1469) H19(0.5896) H20(0.5031) H23(0.5005) H21(0.5844) H22A(0.6709)
 H24(0.6819) H7A(0.5899) H7B(0.6089) H8A(0.6036) H8B(0.6723) H8C(0.6139)
 H25(1.0087) H33A(0.7085) H33B(0.6748) H5AA(0.6489) H5AB(0.7226) H31A(0.6205)
 H31B(0.5881) H32A(0.5727) H32B(0.6463) H35(0.719) H3A(0.7566) H3B(0.7317)
 H4A(0.6549) H4B(0.6571) H4C(0.6346) H14(1.2143) H13(1.2981) H39(1.2887)
 H12(1.1954) H11(1.1116) H1A(1.0325) H1B(1.0758) H2A(1.1) H2B(1.1263)
 H2C(1.149) H42(0.7497) H5A(0.7263) H5B(0.6721) H6A(0.7253) H6B(0.7912)
 H6C(0.7535) H44(1.1135) H97A(1.1993) H97B(1.2064) H98A(1.1945) H98B(1.2577)
 H98C(1.2416) H45A(0.6633) H99A(0.5967) H99B(0.5608) H10D(0.6389) H10E(0.6215)
 H10F(0.5681) H18(1.2153) H17(1.2907) H40(1.2649) H16(1.1638) H15(1.0885)
 H26(0.703) H25A(0.6312) H36(0.5303) H24A(0.5011) H4AA(0.5729) H48(0.8052)
 H49(0.7909) H50(0.7813) H51(0.7833) H52(0.7956) H82(0.6942) H81(0.684)
 H80(0.7726) H79(0.8713) H78(0.8815) H6AA(0.8422) H2AA(0.9668) H1AA(0.9657)
 H0AA(0.9028) H7AA(0.8411) H46(0.9273) H42A(0.8876) H43(0.8841) H44A(0.9022)
 H45(0.9238) H58(0.6868) H54(0.5722) H55(0.4871) H56(0.5018) H57(0.6017)
 H64(0.8259) H63(0.8244) H62(0.887) H61(0.9511) H60(0.9526) H70(0.8568)
 H69(0.8606) H68(0.8882) H67(0.9122) H66(0.9084) H75(0.9221) H74(1.0211)
 H73(1.1091) H72(1.0981) H76(0.9111) H84(0.9951) H85(1.007) H86(1.0105)
 H87(1.0021) H88(0.9903) H94(1.2183) H93(1.3056) H92(1.294) H91(1.1949)
 H90(1.1075) H43A(1.0957) H95A(1.0442) H95B(1.0921) H96A(1.1191) H96B(1.161)
 H96C(1.1602)
;
_olex2_submission_special_instructions 'No special instructions were received'

loop_
_space_group_symop_operation_xyz
'x, y, z'
'x, -y, z+1/2'
'x+1/2, y+1/2, z'
'x+1/2, -y+1/2, z+1/2'

loop_
_atom_site_label
_atom_site_type_symbol
_atom_site_fract_x
_atom_site_fract_y
_atom_site_fract_z
_atom_site_U_iso_or_equiv
_atom_site_adp_type
_atom_site_occupancy
_atom_site_site_symmetry_order
_atom_site_calc_flag
_atom_site_refinement_flags_posn
_atom_site_refinement_flags_adp
_atom_site_refinement_flags_occupancy
_atom_site_disorder_assembly
_atom_site_disorder_group
O22 O 0.8887(10) -0.115(3) 1.0728(14) 0.100 Uiso 0.5 1 d . . P A -2
H22 H 0.8966 -0.1655 1.0969 0.150 Uiso 0.5 1 calc GR . P A -2
C9 C 0.9217(15) -0.102(3) 1.066(2) 0.150 Uiso 0.5 1 d G . P A -2
H9A H 0.9369 -0.0329 1.0830 0.180 Uiso 0.5 1 calc R . P A -2
H9B H 0.9064 -0.1053 1.0219 0.180 Uiso 0.5 1 calc R . P A -2
C10 C 0.9567(12) -0.189(3) 1.102(2) 0.100 Uiso 0.5 1 d G . P A -2
H10A H 0.9771 -0.1880 1.0935 0.150 Uiso 0.5 1 calc GR . P A -2
H10B H 0.9409 -0.2565 1.0897 0.150 Uiso 0.5 1 calc GR . P A -2
H10C H 0.9749 -0.1785 1.1469 0.150 Uiso 0.5 1 calc GR . P A -2
C34 C 0.5714(10) -0.301(2) 0.6384(11) 0.150 Uiso 0.5 1 d . . P B -2
C19 C 0.5246(9) -0.314(2) 0.5886(13) 0.062(8) Uiso 0.5 1 d G . P B -2
H19 H 0.5030 -0.2825 0.5896 0.075 Uiso 0.5 1 calc R . P B -2
C20 C 0.5093(7) -0.372(2) 0.5372(11) 0.150 Uiso 0.5 1 d G . P B -2
H20 H 0.4773 -0.3808 0.5031 0.180 Uiso 0.5 1 calc R . P B -2
C23 C 0.5408(9) -0.418(2) 0.5356(10) 0.063(8) Uiso 0.5 1 d G . P B -2
H23 H 0.5304 -0.4580 0.5005 0.076 Uiso 0.5 1 calc R . P B -2
C21 C 0.5876(8) -0.4055(19) 0.5855(12) 0.069(9) Uiso 0.5 1 d G . P B -2
H21 H 0.6091 -0.4369 0.5844 0.083 Uiso 0.5 1 calc R . P B -2
C22 C 0.6029(7) -0.347(2) 0.6369(10) 0.063(9) Uiso 0.5 1 d G . P B -2
H22A H 0.6349 -0.3385 0.6709 0.075 Uiso 0.5 1 calc R . P B -2
O24 O 0.4717(4) 0.1866(11) 0.6808(5) 0.150 Uiso 0.5 1 d . . P C -2
H24 H 0.4908 0.1532 0.6819 0.225 Uiso 0.5 1 calc GR . P C -2
C7 C 0.4394(4) 0.2372(13) 0.6218(6) 0.100 Uiso 0.5 1 d G . P C -2
H7A H 0.4162 0.1862 0.5899 0.120 Uiso 0.5 1 calc R . P C -2
H7B H 0.4553 0.2670 0.6089 0.120 Uiso 0.5 1 calc R . P C -2
C8 C 0.4163(5) 0.3235(13) 0.6285(7) 0.100 Uiso 0.5 1 d G . P C -2
H8A H 0.4111 0.3842 0.6036 0.150 Uiso 0.5 1 calc GR . P C -2
H8B H 0.4361 0.3440 0.6723 0.150 Uiso 0.5 1 calc GR . P C -2
H8C H 0.3868 0.2983 0.6139 0.150 Uiso 0.5 1 calc GR . P C -2
O25 O 0.6253(4) -0.2571(10) 1.0329(5) 0.086(7) Uani 0.5 1 d DG U P . .
H25 H 0.6292 -0.2741 1.0087 0.129 Uiso 0.5 1 calc GR . P . .
O26 O 0.8118(3) -0.1026(9) 0.9108(4) 0.048(3) Uani 1 1 d G . . . .
O27 O 0.7913(3) -0.0966(9) 1.1125(4) 0.056(4) Uani 1 1 d G . . . .
O28 O 0.5630(3) -0.1068(8) 0.8826(4) 0.046(3) Uani 1 1 d G . . . .
O29 O 0.5847(3) -0.0968(9) 0.6805(4) 0.052(4) Uani 1 1 d G . . . .
O31 O 0.6847(9) 0.0882(16) 0.6160(11) 0.150 Uiso 1 1 d . . . . .
O30 O 0.6924(9) -0.0908(16) 0.6802(11) 0.150 Uiso 1 1 d G . . . .
C33 C 0.7280(8) 0.0562(17) 0.6739(11) 0.150 Uiso 1 1 d G . . . .
H33A H 0.7333 0.0927 0.7085 0.180 Uiso 1 1 calc R . . . .
H33B H 0.7530 0.0760 0.6748 0.180 Uiso 1 1 calc R . . . .
C5AA C 0.7288(9) -0.0597(17) 0.6822(11) 0.150 Uiso 1 1 d G . . . .
H5AA H 0.7252 -0.0962 0.6489 0.180 Uiso 1 1 calc R . . . .
H5AB H 0.7587 -0.0804 0.7226 0.180 Uiso 1 1 calc R . . . .
C31 C 0.6498(9) -0.0590(17) 0.6223(11) 0.150 Uiso 1 1 d G . . . .
H31A H 0.6245 -0.0798 0.6205 0.180 Uiso 1 1 calc R . . . .
H31B H 0.6452 -0.0952 0.5881 0.180 Uiso 1 1 calc R . . . .
C32 C 0.6482(8) 0.0563(17) 0.6134(11) 0.150 Uiso 1 1 d G . . . .
H32A H 0.6183 0.0759 0.5727 0.180 Uiso 1 1 calc R . . . .
H32B H 0.6513 0.0928 0.6463 0.180 Uiso 1 1 calc R . . . .
O35 O 0.7258(6) -0.3028(14) 0.7495(7) 0.107(5) Uiso 1 1 d D . . D -1
H35 H 0.6984 -0.2868 0.7190 0.161 Uiso 1 1 calc GR . . D -1
C3 C 0.7507(6) -0.313(3) 0.7295(9) 0.154(13) Uiso 1 1 d G . . D -1
H3A H 0.7763 -0.3636 0.7566 0.184 Uiso 1 1 calc R . . D -1
H3B H 0.7636 -0.2451 0.7317 0.184 Uiso 1 1 calc R . . D -1
C4 C 0.7177(8) -0.3530(18) 0.6632(8) 0.100(7) Uiso 1 1 d DG . . D -1
H4A H 0.6918 -0.3883 0.6549 0.151 Uiso 1 1 calc GR . . D -1
H4B H 0.7336 -0.4024 0.6571 0.151 Uiso 1 1 calc GR . . D -1
H4C H 0.7063 -0.2938 0.6346 0.151 Uiso 1 1 calc GR . . D -1
C38 C 0.8028(10) -0.293(2) 1.1551(11) 0.038(6) Uiso 0.5 1 d . . P E -2
C14 C 0.8480(10) -0.281(2) 1.2105(14) 0.150 Uiso 0.5 1 d G . P E -2
H14 H 0.8666 -0.2279 1.2143 0.180 Uiso 0.5 1 calc R . P E -2
C13 C 0.8658(9) -0.348(3) 1.2603(11) 0.080(10) Uiso 0.5 1 d G . P E -2
H13 H 0.8966 -0.3396 1.2981 0.096 Uiso 0.5 1 calc R . P E -2
C39 C 0.8384(13) -0.426(3) 1.2546(15) 0.150 Uiso 0.5 1 d G . P E -2
H39 H 0.8506 -0.4711 1.2887 0.180 Uiso 0.5 1 calc R . P E -2
C12 C 0.7933(13) -0.438(3) 1.1993(18) 0.150 Uiso 0.5 1 d G . P E -2
H12 H 0.7746 -0.4911 1.1954 0.180 Uiso 0.5 1 calc R . P E -2
C11 C 0.7755(8) -0.371(3) 1.1495(13) 0.089(14) Uiso 0.5 1 d G . P E -2
H11 H 0.7446 -0.3794 1.1116 0.107 Uiso 0.5 1 calc R . P E -2
C1 C 0.6251(8) -0.3482(17) 1.0608(11) 0.060(8) Uani 0.5 1 d D U P . .
H1A H 0.6119 -0.4093 1.0325 0.072 Uiso 0.5 1 calc R . P . .
H1B H 0.6088 -0.3371 1.0758 0.072 Uiso 0.5 1 calc R . P . .
C2 C 0.6765(9) -0.358(2) 1.1137(11) 0.083(9) Uani 0.5 1 d D U P . .
H2A H 0.6923 -0.3332 1.1000 0.125 Uiso 0.5 1 calc GR . P . .
H2B H 0.6844 -0.4317 1.1263 0.125 Uiso 0.5 1 calc GR . P . .
H2C H 0.6860 -0.3159 1.1490 0.125 Uiso 0.5 1 calc GR . P . .
Na1 Na 0.6698(4) -0.1452(10) 1.0282(4) 0.0834(19) Uani 1 1 d . . . . .
Na2 Na 0.7074(3) -0.1478(5) 0.7642(3) 0.0403(14) Uani 1 1 d . . . . .
Na3 Na 0.5275(2) 0.0393(6) 0.7365(2) 0.0645(18) Uani 1 1 d . . . . .
Na4 Na 0.8374(3) -0.0506(8) 1.0462(3) 0.0834(19) Uani 1 1 d . . . . .
Si1 Si 0.7990(2) -0.2248(5) 0.9119(3) 0.0446(14) Uani 1 1 d . . . . .
Si2 Si 0.79370(18) 0.0122(4) 0.9013(2) 0.0387(12) Uani 1 1 d . . . . .
Si3 Si 0.69794(19) 0.0813(4) 0.8083(2) 0.0357(12) Uani 1 1 d . . . . .
Si4 Si 0.60010(19) 0.0214(4) 0.7074(2) 0.0402(13) Uani 1 1 d . . . . .
Si5 Si 0.6001(2) -0.2141(5) 0.7085(3) 0.0443(14) Uani 1 1 d . . . . .
Si6 Si 0.78296(19) -0.2935(4) 0.9943(2) 0.0403(13) Uani 1 1 d . . . . .
Si7 Si 0.5919(2) -0.2932(4) 0.7971(3) 0.0411(13) Uani 1 1 d . . . . .
Si8 Si 0.58194(19) 0.0146(4) 0.8909(2) 0.0392(12) Uani 1 1 d . . . . .
Si9 Si 0.67791(18) 0.0814(4) 0.9842(2) 0.0347(11) Uani 1 1 d . . . . .
Si10 Si 0.77503(18) 0.0212(4) 1.0841(2) 0.0384(12) Uani 1 1 d . . . . .
Si11 Si 0.7749(2) -0.2152(5) 1.0833(2) 0.0448(14) Uani 1 1 d . . . . .
Si12 Si 0.5768(2) -0.2246(4) 0.8793(3) 0.0411(13) Uani 1 1 d . . . . .
Cu1 Cu 0.63625(8) 0.0526(2) 0.84442(10) 0.0353(6) Uani 1 1 d . . . . .
Cu2 Cu 0.73963(8) 0.0527(2) 0.94778(10) 0.0382(6) Uani 1 1 d . . . . .
Cu3 Cu 0.69460(9) -0.2512(2) 0.85074(12) 0.0405(7) Uani 1 1 d . . . . .
Cu4 Cu 0.68183(10) -0.2521(2) 0.94196(12) 0.0403(7) Uani 1 1 d . . . . .
O42 O 0.4724(10) 0.005(3) 0.7407(15) 0.103(9) Uiso 0.5 1 d . . P F -1
H42 H 0.4687 0.0637 0.7497 0.154 Uiso 0.5 1 calc GR . P F -1
C5 C 0.4343(12) -0.061(3) 0.7176(18) 0.104 Uiso 0.5 1 d G . P F -1
H5A H 0.4440 -0.1355 0.7263 0.125 Uiso 0.5 1 calc R . P F -1
H5B H 0.4096 -0.0524 0.6721 0.125 Uiso 0.5 1 calc R . P F -1
C6 C 0.4172(12) -0.030(3) 0.7498(18) 0.084(11) Uiso 0.5 1 d G . P F -1
H6A H 0.3935 0.0239 0.7253 0.126 Uiso 0.5 1 calc GR . P F -1
H6B H 0.4428 -0.0028 0.7912 0.126 Uiso 0.5 1 calc GR . P F -1
H6C H 0.4041 -0.0916 0.7535 0.126 Uiso 0.5 1 calc GR . P F -1
O44 O 0.8844(11) -0.114(3) 1.1261(12) 0.096(9) Uiso 0.5 1 d . . P G -1
H44 H 0.8985 -0.1073 1.1135 0.144 Uiso 0.5 1 calc GR . P G -1
C97 C 0.9150(18) -0.092(3) 1.1912(14) 0.150 Uiso 0.5 1 d G . P G -1
H97A H 0.9026 -0.0343 1.1993 0.180 Uiso 0.5 1 calc R . P G -1
H97B H 0.9453 -0.0698 1.2064 0.180 Uiso 0.5 1 calc R . P G -1
C98 C 0.920(2) -0.191(4) 1.2242(17) 0.150 Uiso 0.5 1 d G . P G -1
H98A H 0.8938 -0.2370 1.1945 0.225 Uiso 0.5 1 calc GR . P G -1
H98B H 0.9205 -0.1723 1.2577 0.225 Uiso 0.5 1 calc GR . P G -1
H98C H 0.9485 -0.2262 1.2416 0.225 Uiso 0.5 1 calc GR . P G -1
O45 O 0.4873(14) 0.160(3) 0.6520(19) 0.146(14) Uiso 0.5 1 d . . P H -1
H45A H 0.5039 0.2134 0.6633 0.220 Uiso 0.5 1 calc GR . P H -1
C99 C 0.4407(14) 0.186(3) 0.5995(19) 0.150 Uiso 0.5 1 d G . P H -1
H99A H 0.4197 0.1372 0.5967 0.180 Uiso 0.5 1 calc R . P H -1
H99B H 0.4353 0.1799 0.5608 0.180 Uiso 0.5 1 calc R . P H -1
C100 C 0.4322(18) 0.297(4) 0.608(3) 0.150 Uiso 0.5 1 d G . P H -1
H10D H 0.4616 0.3329 0.6389 0.225 Uiso 0.5 1 calc GR . P H -1
H10E H 0.4150 0.2963 0.6215 0.225 Uiso 0.5 1 calc GR . P H -1
H10F H 0.4143 0.3346 0.5681 0.225 Uiso 0.5 1 calc GR . P H -1
C41 C 0.7872(10) -0.3080(16) 1.1448(11) 0.038(6) Uiso 0.5 1 d . . P E -1
C18 C 0.8096(12) -0.274(2) 1.2049(13) 0.150 Uiso 0.5 1 d G . P E -1
H18 H 0.8170 -0.2025 1.2153 0.180 Uiso 0.5 1 calc R . P E -1
C17 C 0.8212(12) -0.346(3) 1.2496(9) 0.077(14) Uiso 0.5 1 d G . P E -1
H17 H 0.8365 -0.3233 1.2907 0.093 Uiso 0.5 1 calc R . P E -1
C40 C 0.8104(15) -0.451(3) 1.2343(12) 0.150 Uiso 0.5 1 d G . P E -1
H40 H 0.8184 -0.5005 1.2649 0.180 Uiso 0.5 1 calc R . P E -1
C16 C 0.7880(14) -0.4850(16) 1.1743(14) 0.150 Uiso 0.5 1 d G . P E -1
H16 H 0.7807 -0.5569 1.1638 0.180 Uiso 0.5 1 calc R . P E -1
C15 C 0.7764(8) -0.4133(17) 1.1295(9) 0.031(5) Uiso 0.5 1 d G . P E -1
H15 H 0.7611 -0.4362 1.0885 0.037 Uiso 0.5 1 calc R . P E -1
C37 C 0.5820(7) -0.3054(15) 0.6447(8) 0.025(7) Uani 0.5 1 d . . P B -1
C26 C 0.5961(9) -0.4088(17) 0.6620(8) 0.100 Uiso 0.5 1 d G . P B -1
H26 H 0.6109 -0.4312 0.7030 0.120 Uiso 0.5 1 calc R . P B -1
C25 C 0.5886(9) -0.4795(13) 0.6194(10) 0.050(7) Uiso 0.5 1 d G . P B -1
H25A H 0.5983 -0.5502 0.6312 0.060 Uiso 0.5 1 calc R . P B -1
C36 C 0.5670(10) -0.4468(16) 0.5594(9) 0.052(7) Uiso 0.5 1 d G . P B -1
H36 H 0.5619 -0.4951 0.5303 0.063 Uiso 0.5 1 calc R . P B -1
C24 C 0.5528(10) -0.3434(17) 0.5421(8) 0.091(19) Uiso 0.5 1 d G . P B -1
H24A H 0.5380 -0.3210 0.5011 0.109 Uiso 0.5 1 calc R . P B -1
C4AA C 0.5603(8) -0.2727(13) 0.5847(9) 0.039(6) Uiso 0.5 1 d G . P B -1
H4AA H 0.5507 -0.2020 0.5729 0.047 Uiso 0.5 1 calc R . P B -1
C47 C 0.7032(6) 0.2243(11) 0.8016(8) 0.038(5) Uani 1 1 d . . . . .
C48 C 0.6743(7) 0.2936(15) 0.8004(8) 0.056(6) Uani 1 1 d . . . . .
H48 H 0.6542 0.2667 0.8052 0.067 Uiso 1 1 calc R . . . .
C49 C 0.6751(7) 0.4000(15) 0.7923(8) 0.059(6) Uani 1 1 d . . . . .
H49 H 0.6551 0.4450 0.7909 0.071 Uiso 1 1 calc R . . . .
C50 C 0.7040(7) 0.4411(13) 0.7863(9) 0.062(7) Uani 1 1 d . . . . .
H50 H 0.7046 0.5144 0.7813 0.075 Uiso 1 1 calc R . . . .
C51 C 0.7329(7) 0.3740(13) 0.7876(9) 0.057(6) Uani 1 1 d . . . . .
H51 H 0.7532 0.4018 0.7833 0.068 Uiso 1 1 calc R . . . .
C52 C 0.7320(6) 0.2686(15) 0.7950(8) 0.052(5) Uani 1 1 d . . . . .
H52 H 0.7519 0.2244 0.7956 0.062 Uiso 1 1 calc R . . . .
C77 C 0.5837(5) -0.4403(8) 0.7888(6) 0.054(6) Uani 1 1 d . . . . .
C82 C 0.5515(5) -0.4847(12) 0.7301(5) 0.072(7) Uani 1 1 d G . . . .
H82 H 0.5347 -0.4417 0.6942 0.087 Uiso 1 1 calc R . . . .
C81 C 0.5437(5) -0.5921(12) 0.7241(6) 0.102(10) Uani 1 1 d G . . . .
H81 H 0.5216 -0.6224 0.6840 0.122 Uiso 1 1 calc R . . . .
C80 C 0.5681(6) -0.6550(8) 0.7767(7) 0.073(7) Uani 1 1 d G . . . .
H80 H 0.5628 -0.7284 0.7726 0.088 Uiso 1 1 calc R . . . .
C79 C 0.6004(5) -0.6107(9) 0.8354(6) 0.073(8) Uani 1 1 d G . . . .
H79 H 0.6171 -0.6537 0.8713 0.088 Uiso 1 1 calc R . . . .
C78 C 0.6082(5) -0.5033(10) 0.8414(5) 0.049(5) Uani 1 1 d G . . . .
H78 H 0.6302 -0.4730 0.8815 0.059 Uiso 1 1 calc R . . . .
O1 O 0.5949(5) 0.0486(14) 0.7550(6) 0.059(4) Uani 1 1 d . . . . .
O2 O 0.5860(4) 0.0468(12) 0.8413(6) 0.049(4) Uani 1 1 d . . . . .
O3 O 0.6904(4) 0.0565(10) 0.8559(5) 0.035(3) Uani 1 1 d . . . . .
O4 O 0.6825(4) 0.0591(12) 0.9338(6) 0.040(3) Uani 1 1 d . . . . .
O5 O 0.7900(4) 0.0460(12) 0.9505(5) 0.045(4) Uani 1 1 d . . . . .
O6 O 0.7819(4) 0.0486(14) 1.0365(6) 0.050(4) Uani 1 1 d . . . . .
O7 O 0.7426(4) 0.0197(10) 0.8286(6) 0.037(3) Uani 1 1 d . . . . .
O8 O 0.6546(4) 0.0322(11) 0.7419(6) 0.042(3) Uani 1 1 d . . . . .
O9 O 0.6323(5) 0.0194(10) 0.9619(6) 0.043(3) Uani 1 1 d . . . . .
O10 O 0.7212(5) 0.0315(10) 1.0521(5) 0.041(3) Uani 1 1 d . . . . .
O11 O 0.7299(5) -0.2645(11) 0.9405(6) 0.041(3) Uani 1 1 d . . . . .
O12 O 0.6444(5) -0.2620(10) 0.8522(6) 0.043(4) Uani 1 1 d . . . . .
O13 O 0.5631(5) -0.2408(11) 0.8134(7) 0.051(4) Uani 1 1 d . . . . .
O14 O 0.5751(5) -0.2458(9) 0.7337(6) 0.042(3) Uani 1 1 d . . . . .
O15 O 0.8051(5) -0.2406(12) 1.0618(6) 0.052(4) Uani 1 1 d . . . . .
O16 O 0.8148(5) -0.2410(11) 0.9819(6) 0.045(4) Uani 1 1 d . . . . .
O17 O 0.7228(5) -0.2218(11) 1.0298(7) 0.049(4) Uani 1 1 d . . . . .
O18 O 0.6300(5) -0.2498(11) 0.9361(6) 0.047(4) Uani 1 1 d . . . . .
O19 O 0.6547(5) -0.2277(11) 0.7640(6) 0.046(3) Uani 1 1 d . . . . .
O20 O 0.7466(5) -0.2514(11) 0.8582(6) 0.044(4) Uani 1 1 d . . . . .
C6AA C 0.8436(6) 0.0740(11) 0.8673(7) 0.080(8) Uani 1 1 d . . . . .
H6AA H 0.8306 0.0128 0.8422 0.096 Uiso 1 1 calc R . . . .
C35 C 0.8341(5) 0.0994(11) 0.9046(8) 0.047(5) Uani 1 1 d G . . . .
C2AA C 0.8531(6) 0.1890(13) 0.9413(7) 0.080(8) Uani 1 1 d G . . . .
H2AA H 0.8466 0.2064 0.9668 0.097 Uiso 1 1 calc R . . . .
C1AA C 0.8815(6) 0.2531(11) 0.9406(8) 0.094(10) Uani 1 1 d G . . . .
H1AA H 0.8945 0.3144 0.9657 0.112 Uiso 1 1 calc R . . . .
C0AA C 0.8910(6) 0.2277(13) 0.9033(8) 0.132(15) Uani 1 1 d G . . . .
H0AA H 0.9104 0.2716 0.9028 0.158 Uiso 1 1 calc R . . . .
C7AA C 0.8720(6) 0.1382(15) 0.8666(7) 0.088(9) Uani 1 1 d G . . . .
H7AA H 0.8785 0.1208 0.8411 0.106 Uiso 1 1 calc R . . . .
C46 C 0.8728(6) -0.2643(10) 0.9185(9) 0.085(8) Uani 1 1 d . U . . .
H46 H 0.8791 -0.1916 0.9273 0.101 Uiso 1 1 calc R . . . .
C3AA C 0.8355(5) -0.3081(12) 0.9078(7) 0.051(5) Uani 1 1 d G U . . .
C42 C 0.8263(5) -0.4144(13) 0.8950(8) 0.109(10) Uani 1 1 d G U . . .
H42A H 0.8007 -0.4443 0.8876 0.131 Uiso 1 1 calc R . . . .
C43 C 0.8544(6) -0.4769(10) 0.8929(8) 0.084(8) Uani 1 1 d G U . . .
H43 H 0.8481 -0.5495 0.8841 0.101 Uiso 1 1 calc R . . . .
C44 C 0.8917(6) -0.4330(15) 0.9036(8) 0.084(9) Uani 1 1 d G . . . .
H44A H 0.9109 -0.4757 0.9022 0.100 Uiso 1 1 calc R . . . .
C45 C 0.9009(6) -0.3268(16) 0.9165(10) 0.118(12) Uani 1 1 d G . . . .
H45 H 0.9264 -0.2968 0.9238 0.142 Uiso 1 1 calc R . . . .
C58 C 0.5626(7) 0.2126(11) 0.6463(6) 0.098(11) Uani 1 1 d . . . . .
H58 H 0.5780 0.2386 0.6868 0.118 Uiso 1 1 calc R . . . .
C53 C 0.5653(5) 0.1069(10) 0.6375(5) 0.047(5) Uani 1 1 d G . . . .
C54 C 0.5428(5) 0.0690(9) 0.5782(6) 0.059(5) Uani 1 1 d G . . . .
H54 H 0.5446 -0.0033 0.5722 0.071 Uiso 1 1 calc R . . . .
C55 C 0.5176(6) 0.1367(13) 0.5276(5) 0.081(7) Uani 1 1 d G . . . .
H55 H 0.5022 0.1108 0.4871 0.097 Uiso 1 1 calc R . . . .
C56 C 0.5150(7) 0.2424(12) 0.5364(7) 0.108(11) Uani 1 1 d G . . . .
H56 H 0.4978 0.2887 0.5018 0.130 Uiso 1 1 calc R . . . .
C57 C 0.5375(8) 0.2804(9) 0.5957(8) 0.135(15) Uani 1 1 d G . . . .
H57 H 0.5356 0.3526 0.6017 0.162 Uiso 1 1 calc R . . . .
C59 C 0.5425(5) 0.0967(10) 0.8894(7) 0.048(5) Uani 1 1 d . . . . .
C64 C 0.5227(5) 0.1846(11) 0.8513(7) 0.067(7) Uani 1 1 d G . . . .
H64 H 0.5293 0.2016 0.8259 0.081 Uiso 1 1 calc R . . . .
C63 C 0.4932(6) 0.2475(11) 0.8504(8) 0.099(11) Uani 1 1 d G . . . .
H63 H 0.4797 0.3076 0.8244 0.118 Uiso 1 1 calc R . . . .
C62 C 0.4836(6) 0.2227(14) 0.8876(9) 0.101(11) Uani 1 1 d G . . . .
H62 H 0.4634 0.2657 0.8870 0.121 Uiso 1 1 calc R . . . .
C61 C 0.5034(7) 0.1348(15) 0.9257(9) 0.141(15) Uani 1 1 d G . . . .
H61 H 0.4968 0.1178 0.9511 0.169 Uiso 1 1 calc R . . . .
C60 C 0.5329(6) 0.0718(11) 0.9266(7) 0.078(8) Uani 1 1 d G . . . .
H60 H 0.5464 0.0118 0.9526 0.094 Uiso 1 1 calc R . . . .
C65 C 0.5388(5) -0.3115(11) 0.8822(7) 0.052(5) Uani 1 1 d . U . . .
C70 C 0.4996(6) -0.2715(10) 0.8680(9) 0.069(6) Uani 1 1 d G . . . .
H70 H 0.4917 -0.1999 0.8568 0.083 Uiso 1 1 calc R . . . .
C69 C 0.4721(5) -0.3362(15) 0.8703(10) 0.090(9) Uani 1 1 d G . . . .
H69 H 0.4454 -0.3089 0.8606 0.108 Uiso 1 1 calc R . . . .
C68 C 0.4838(6) -0.4409(14) 0.8867(10) 0.089(8) Uani 1 1 d G U . . .
H68 H 0.4650 -0.4851 0.8882 0.107 Uiso 1 1 calc R . . . .
C67 C 0.5230(6) -0.4809(10) 0.9009(9) 0.111(11) Uani 1 1 d G U . . .
H67 H 0.5309 -0.5524 0.9122 0.134 Uiso 1 1 calc R . . . .
C66 C 0.5505(5) -0.4162(12) 0.8987(7) 0.066(6) Uani 1 1 d G U . . .
H66 H 0.5772 -0.4435 0.9084 0.080 Uiso 1 1 calc R . . . .
C75 C 0.7779(5) -0.6075(10) 0.9578(5) 0.063(6) Uani 1 1 d . . . . .
H75 H 0.7631 -0.6503 0.9221 0.076 Uiso 1 1 calc R . . . .
C74 C 0.8064(5) -0.6525(8) 1.0166(7) 0.064(7) Uani 1 1 d G . . . .
H74 H 0.8110 -0.7261 1.0211 0.076 Uiso 1 1 calc R . . . .
C73 C 0.8280(5) -0.5898(10) 1.0689(5) 0.069(7) Uani 1 1 d G . . . .
H73 H 0.8475 -0.6206 1.1091 0.083 Uiso 1 1 calc R . . . .
C72 C 0.8212(4) -0.4821(10) 1.0624(4) 0.056(5) Uani 1 1 d G . . . .
H72 H 0.8360 -0.4392 1.0981 0.068 Uiso 1 1 calc R . . . .
C71 C 0.7927(4) -0.4371(7) 1.0036(5) 0.036(4) Uani 1 1 d G . . . .
C76 C 0.7710(5) -0.4998(10) 0.9513(4) 0.087(9) Uani 1 1 d G . . . .
H76 H 0.7516 -0.4690 0.9111 0.104 Uiso 1 1 calc R . . . .
C83 C 0.6737(5) 0.2254(8) 0.9916(7) 0.045(5) Uani 1 1 d . . . . .
C84 C 0.6432(5) 0.2656(10) 0.9966(7) 0.048(5) Uani 1 1 d G . . . .
H84 H 0.6233 0.2198 0.9951 0.057 Uiso 1 1 calc R . . . .
C85 C 0.6417(5) 0.3727(11) 1.0036(7) 0.063(7) Uani 1 1 d G . . . .
H85 H 0.6209 0.4002 1.0070 0.075 Uiso 1 1 calc R . . . .
C86 C 0.6708(6) 0.4396(8) 1.0057(8) 0.069(7) Uani 1 1 d G . . . .
H86 H 0.6698 0.5129 1.0105 0.083 Uiso 1 1 calc R . . . .
C87 C 0.7013(5) 0.3994(10) 1.0007(8) 0.072(8) Uani 1 1 d G . . . .
H87 H 0.7212 0.4452 1.0021 0.086 Uiso 1 1 calc R . . . .
C88 C 0.7028(5) 0.2923(10) 0.9937(8) 0.059(6) Uani 1 1 d G . . . .
H88 H 0.7237 0.2648 0.9903 0.071 Uiso 1 1 calc R . . . .
C89 C 0.8112(5) 0.1085(12) 1.1547(5) 0.049(5) Uani 1 1 d . . . . .
C94 C 0.8357(7) 0.0658(11) 1.2135(7) 0.125(14) Uani 1 1 d G U . . .
H94 H 0.8353 -0.0077 1.2183 0.149 Uiso 1 1 calc R . . . .
C93 C 0.8608(8) 0.1305(15) 1.2654(5) 0.152(15) Uani 1 1 d G U . . .
H93 H 0.8775 0.1013 1.3056 0.182 Uiso 1 1 calc R . . . .
C92 C 0.8614(7) 0.2380(14) 1.2585(7) 0.112(11) Uani 1 1 d G U . . .
H92 H 0.8786 0.2823 1.2940 0.135 Uiso 1 1 calc R . . . .
C91 C 0.8369(7) 0.2808(11) 1.1996(8) 0.127(13) Uani 1 1 d G U . . .
H91 H 0.8373 0.3543 1.1949 0.153 Uiso 1 1 calc R . . . .
C90 C 0.8118(6) 0.2160(13) 1.1477(6) 0.094(9) Uani 1 1 d G U . . .
H90 H 0.7951 0.2453 1.1075 0.113 Uiso 1 1 calc R . . . .
O43 O 0.9168(9) -0.445(3) 1.0682(15) 0.119(11) Uiso 0.5 1 d . . P I -1
H43A H 0.9180 -0.4731 1.0957 0.178 Uiso 0.5 1 calc GR . P I -1
C95 C 0.9584(10) -0.466(2) 1.0812(14) 0.073(9) Uiso 0.5 1 d G . P I -1
H95A H 0.9544 -0.4506 1.0442 0.088 Uiso 0.5 1 calc R . P I -1
H95B H 0.9669 -0.5409 1.0921 0.088 Uiso 0.5 1 calc R . P I -1
C96 C 0.9957(10) -0.397(3) 1.1351(17) 0.103(14) Uiso 0.5 1 d G . P I -1
H96A H 0.9983 -0.3330 1.1191 0.154 Uiso 0.5 1 calc GR . P I -1
H96B H 1.0250 -0.4349 1.1610 0.154 Uiso 0.5 1 calc GR . P I -1
H96C H 0.9879 -0.3796 1.1602 0.154 Uiso 0.5 1 calc GR . P I -1

loop_
_atom_site_aniso_label
_atom_site_aniso_U_11
_atom_site_aniso_U_22
_atom_site_aniso_U_33
_atom_site_aniso_U_23
_atom_site_aniso_U_13
_atom_site_aniso_U_12
O25 0.092(8) 0.089(8) 0.080(8) 0.013(4) 0.059(6) -0.016(5)
O26 0.057(9) 0.049(8) 0.057(8) 0.014(6) 0.045(8) 0.006(7)
O27 0.043(9) 0.049(9) 0.046(8) 0.001(6) 0.017(7) 0.015(7)
O28 0.034(7) 0.048(8) 0.066(9) -0.005(6) 0.038(7) -0.008(6)
O29 0.047(9) 0.065(10) 0.035(7) 0.004(6) 0.024(7) -0.002(7)
C1 0.091(18) 0.054(13) 0.059(13) -0.006(10) 0.060(13) -0.021(11)
C2 0.096(17) 0.08(2) 0.078(13) 0.000(14) 0.061(13) -0.008(14)
Na1 0.066(4) 0.126(6) 0.061(3) 0.001(3) 0.043(3) 0.013(4)
Na2 0.069(4) 0.027(3) 0.047(3) -0.005(2) 0.048(3) -0.009(3)
Na3 0.037(3) 0.111(6) 0.043(3) -0.013(3) 0.025(3) -0.016(4)
Na4 0.066(4) 0.126(6) 0.061(3) 0.001(3) 0.043(3) 0.013(4)
Si1 0.043(3) 0.051(3) 0.046(3) 0.006(3) 0.033(3) 0.008(3)
Si2 0.030(3) 0.047(3) 0.045(3) 0.008(2) 0.028(2) 0.004(2)
Si3 0.035(3) 0.041(3) 0.037(3) 0.003(2) 0.026(2) 0.002(2)
Si4 0.043(3) 0.043(3) 0.036(3) 0.006(2) 0.027(3) 0.001(3)
Si5 0.048(4) 0.044(3) 0.041(3) 0.002(2) 0.030(3) -0.003(3)
Si6 0.037(3) 0.046(3) 0.037(3) 0.008(2) 0.024(3) 0.008(3)
Si7 0.047(3) 0.035(3) 0.045(3) 0.002(2) 0.032(3) 0.004(3)
Si8 0.039(3) 0.042(3) 0.047(3) 0.000(2) 0.033(3) -0.001(2)
Si9 0.032(3) 0.040(3) 0.037(3) 0.002(2) 0.025(2) 0.004(2)
Si10 0.030(3) 0.046(3) 0.035(3) 0.006(2) 0.020(2) 0.009(2)
Si11 0.053(4) 0.041(3) 0.037(3) 0.007(2) 0.029(3) 0.011(3)
Si12 0.048(4) 0.035(3) 0.049(3) -0.001(2) 0.035(3) 0.000(3)
Cu1 0.0286(13) 0.0462(16) 0.0326(12) -0.0002(12) 0.0209(11) -0.0001(13)
Cu2 0.0345(15) 0.0461(17) 0.0400(14) 0.0022(13) 0.0273(13) 0.0042(13)
Cu3 0.0442(17) 0.0432(17) 0.0388(14) 0.0030(12) 0.0297(14) 0.0048(14)
Cu4 0.0485(18) 0.0362(15) 0.0426(15) 0.0025(12) 0.0330(15) 0.0050(14)
C37 0.026(14) 0.034(15) 0.030(12) -0.009(10) 0.025(11) -0.011(11)
C47 0.039(12) 0.031(9) 0.043(11) 0.002(8) 0.027(10) 0.000(9)
C48 0.055(14) 0.048(14) 0.056(12) 0.019(10) 0.034(12) 0.015(11)
C49 0.065(16) 0.068(15) 0.065(13) 0.005(11) 0.052(13) 0.019(12)
C50 0.057(15) 0.038(13) 0.065(13) 0.009(11) 0.030(12) 0.000(11)
C51 0.070(16) 0.041(12) 0.077(15) 0.013(11) 0.056(14) -0.003(11)
C52 0.049(13) 0.055(13) 0.051(12) 0.005(10) 0.033(11) 0.009(11)
C77 0.085(15) 0.029(10) 0.098(15) -0.007(10) 0.082(14) -0.006(10)
C82 0.059(14) 0.058(15) 0.044(11) 0.003(10) 0.011(10) -0.007(11)
C81 0.09(2) 0.051(15) 0.13(2) -0.004(16) 0.06(2) -0.015(14)
C80 0.10(2) 0.047(13) 0.110(18) -0.003(13) 0.089(17) -0.008(13)
C79 0.13(2) 0.044(12) 0.095(18) -0.011(12) 0.094(18) -0.011(13)
C78 0.056(12) 0.045(12) 0.038(9) -0.004(8) 0.028(9) 0.002(9)
O1 0.043(9) 0.094(11) 0.047(8) 0.011(8) 0.033(7) 0.007(8)
O2 0.033(8) 0.068(9) 0.049(8) 0.023(7) 0.029(7) 0.014(7)
O3 0.032(7) 0.041(7) 0.027(5) 0.009(5) 0.018(5) -0.001(6)
O4 0.022(6) 0.062(9) 0.040(7) 0.006(6) 0.022(6) 0.005(6)
O5 0.033(8) 0.069(9) 0.037(7) 0.022(6) 0.025(6) 0.020(7)
O6 0.024(7) 0.091(12) 0.032(6) 0.014(7) 0.018(6) 0.014(8)
O7 0.034(7) 0.046(8) 0.040(7) -0.003(6) 0.028(6) -0.003(6)
O8 0.036(7) 0.055(8) 0.040(7) -0.005(6) 0.027(6) -0.001(7)
O9 0.044(8) 0.038(8) 0.054(8) -0.011(6) 0.036(7) -0.005(6)
O10 0.050(8) 0.038(7) 0.040(7) 0.000(6) 0.032(7) 0.006(6)
O11 0.033(8) 0.050(8) 0.035(7) 0.008(6) 0.020(6) 0.011(6)
O12 0.059(10) 0.044(8) 0.045(8) -0.004(6) 0.042(8) -0.006(7)
O13 0.051(9) 0.055(9) 0.061(9) -0.007(7) 0.044(8) 0.003(7)
O14 0.051(8) 0.035(7) 0.038(7) -0.007(5) 0.029(6) -0.007(6)
O15 0.041(8) 0.063(9) 0.045(8) -0.003(6) 0.025(7) 0.007(7)
O16 0.042(8) 0.045(8) 0.035(7) 0.000(6) 0.021(6) -0.002(6)
O17 0.046(9) 0.048(8) 0.060(8) 0.003(7) 0.038(8) 0.005(7)
O18 0.043(9) 0.060(10) 0.046(8) 0.002(6) 0.033(7) 0.007(7)
O19 0.052(9) 0.057(8) 0.030(6) 0.015(6) 0.029(6) 0.012(7)
O20 0.044(9) 0.053(9) 0.039(7) 0.007(6) 0.029(7) 0.011(7)
C6AA 0.081(18) 0.071(18) 0.14(2) -0.028(17) 0.091(19) -0.032(15)
C35 0.049(12) 0.041(11) 0.070(13) 0.021(10) 0.048(11) 0.008(9)
C2AA 0.089(19) 0.082(17) 0.060(13) 0.015(12) 0.046(14) 0.001(15)
C1AA 0.10(2) 0.10(2) 0.13(3) -0.042(18) 0.10(2) -0.037(17)
C0AA 0.09(2) 0.09(2) 0.20(4) 0.07(2) 0.09(3) 0.003(17)
C7AA 0.076(17) 0.14(3) 0.071(13) -0.023(15) 0.061(14) -0.046(18)
C46 0.073(13) 0.074(14) 0.13(2) 0.003(14) 0.075(15) 0.010(11)
C3AA 0.052(11) 0.058(10) 0.041(10) 0.006(8) 0.030(10) 0.008(8)
C42 0.090(16) 0.071(12) 0.18(3) -0.026(12) 0.095(19) -0.009(11)
C43 0.060(13) 0.074(13) 0.075(15) -0.026(11) 0.027(11) 0.002(11)
C44 0.071(16) 0.11(2) 0.068(14) -0.019(14) 0.044(13) 0.033(15)
C45 0.13(3) 0.11(3) 0.12(2) 0.00(2) 0.09(2) 0.04(2)
C58 0.12(3) 0.047(13) 0.055(12) 0.004(10) 0.032(14) 0.016(15)
C53 0.043(13) 0.050(13) 0.056(13) 0.007(10) 0.036(11) 0.000(10)
C54 0.050(11) 0.057(12) 0.048(10) 0.009(9) 0.023(9) 0.006(9)
C55 0.056(12) 0.105(19) 0.059(12) -0.018(12) 0.029(10) -0.017(12)
C56 0.12(2) 0.061(14) 0.064(14) 0.032(11) 0.029(15) -0.001(15)
C57 0.17(3) 0.039(12) 0.10(2) 0.032(13) 0.05(2) 0.041(16)
C59 0.029(11) 0.057(13) 0.046(10) 0.011(9) 0.020(9) 0.007(9)
C64 0.058(13) 0.074(14) 0.105(17) 0.052(13) 0.069(14) 0.041(12)
C63 0.12(2) 0.072(17) 0.078(18) 0.022(13) 0.054(18) 0.068(17)
C62 0.090(19) 0.14(2) 0.119(19) 0.075(18) 0.088(17) 0.083(18)
C61 0.19(4) 0.09(2) 0.26(4) 0.07(3) 0.20(3) 0.07(2)
C60 0.085(19) 0.10(2) 0.072(15) 0.024(14) 0.060(15) 0.034(17)
C65 0.040(11) 0.057(10) 0.049(11) -0.001(8) 0.026(10) -0.014(8)
C70 0.067(14) 0.067(14) 0.090(16) 0.006(12) 0.060(13) -0.003(11)
C69 0.050(14) 0.12(2) 0.13(2) -0.007(19) 0.072(16) -0.015(15)
C68 0.079(15) 0.087(18) 0.092(18) -0.008(16) 0.054(15) -0.028(13)
C67 0.099(16) 0.088(15) 0.15(3) 0.025(15) 0.082(18) -0.016(12)
C66 0.058(11) 0.063(10) 0.053(11) 0.006(8) 0.027(9) -0.014(8)
C75 0.038(11) 0.060(14) 0.063(12) -0.019(10) 0.022(10) 0.002(10)
C74 0.032(11) 0.039(12) 0.090(17) 0.006(12) 0.028(12) 0.003(10)
C73 0.062(14) 0.057(14) 0.046(10) 0.029(10) 0.019(10) 0.026(11)
C72 0.049(12) 0.045(11) 0.076(14) 0.015(10) 0.042(11) 0.004(9)
C71 0.015(8) 0.042(10) 0.035(8) 0.004(8) 0.010(7) -0.004(7)
C76 0.15(3) 0.040(14) 0.094(18) 0.002(12) 0.09(2) 0.007(15)
C83 0.046(13) 0.054(12) 0.037(10) -0.001(9) 0.029(10) 0.004(10)
C84 0.055(14) 0.042(10) 0.056(12) 0.008(9) 0.041(11) 0.017(10)
C85 0.052(15) 0.064(16) 0.063(13) 0.016(12) 0.035(12) 0.018(13)
C86 0.09(2) 0.048(14) 0.080(17) -0.001(13) 0.061(16) 0.002(14)
C87 0.058(16) 0.041(13) 0.096(19) 0.006(12) 0.043(15) 0.011(11)
C88 0.064(15) 0.045(13) 0.093(17) 0.007(12) 0.063(14) 0.003(11)
C89 0.034(11) 0.058(13) 0.039(10) 0.004(9) 0.017(9) 0.011(10)
C94 0.17(3) 0.081(16) 0.033(10) -0.005(10) 0.031(13) -0.004(16)
C93 0.18(3) 0.112(15) 0.046(10) -0.035(10) 0.025(13) 0.002(15)
C92 0.071(19) 0.107(15) 0.064(11) -0.022(10) 0.006(11) 0.017(13)
C91 0.09(2) 0.102(17) 0.064(11) -0.013(11) 0.000(11) 0.008(14)
C90 0.059(16) 0.087(19) 0.063(11) -0.008(12) 0.011(11) 0.001(14)

loop_
_atom_type_symbol
_atom_type_description
_atom_type_scat_dispersion_real
_atom_type_scat_dispersion_imag
_atom_type_scat_source
C C 0.0181 0.0091 'International Tables Vol C Tables 4.2.6.8 and 6.1.1.4'
H H 0.0000 0.0000 'International Tables Vol C Tables 4.2.6.8 and 6.1.1.4'
Cu Cu -1.9646 0.5888 'International Tables Vol C Tables 4.2.6.8 and 6.1.1.4'
Na Na 0.1353 0.1239 'International Tables Vol C Tables 4.2.6.8 and 6.1.1.4'
O O 0.0492 0.0322 'International Tables Vol C Tables 4.2.6.8 and 6.1.1.4'
Si Si 0.2541 0.3302 'International Tables Vol C Tables 4.2.6.8 and 6.1.1.4'

loop_
_geom_angle_atom_site_label_1
_geom_angle_atom_site_label_2
_geom_angle_atom_site_label_3
_geom_angle
_geom_angle_site_symmetry_1
_geom_angle_site_symmetry_3
C9 O22 H22 109.7 . .
O22 C9 H9A 110.1 . .
O22 C9 H9B 110.1 . .
O22 C9 C10 107.8 . .
H9A C9 H9B 108.5 . .
C10 C9 H9A 110.1 . .
C10 C9 H9B 110.1 . .
C9 C10 H10A 109.5 . .
C9 C10 H10B 109.5 . .
C9 C10 H10C 109.5 . .
H10A C10 H10B 109.5 . .
H10A C10 H10C 109.5 . .
H10B C10 H10C 109.5 . .
C19 C34 C22 120.0 . .
C19 C34 Si5 127.6(16) . .
C22 C34 Si5 112.0(16) . .
C34 C19 H19 120.0 . .
C34 C19 C20 120.0 . .
C20 C19 H19 120.0 . .
C19 C20 H20 120.0 . .
C23 C20 C19 120.0 . .
C23 C20 H20 120.0 . .
C20 C23 H23 120.0 . .
C20 C23 C21 120.0 . .
C21 C23 H23 120.0 . .
C23 C21 H21 120.0 . .
C22 C21 C23 120.0 . .
C22 C21 H21 120.0 . .
C34 C22 H22A 120.0 . .
C21 C22 C34 120.0 . .
C21 C22 H22A 120.0 . .
C7 O24 H24 113.3 . .
O24 C7 H7A 110.1 . .
O24 C7 H7B 110.1 . .
O24 C7 C8 107.9 . .
H7A C7 H7B 108.4 . .
C8 C7 H7A 110.1 . .
C8 C7 H7B 110.1 . .
C7 C8 H8A 109.5 . .
C7 C8 H8B 109.5 . .
C7 C8 H8C 109.5 . .
H8A C8 H8B 109.4 . .
H8A C8 H8C 109.4 . .
H8B C8 H8C 109.4 . .
C1 O25 H25 129.6 . .
Si2 O26 Si1 141.3(7) . .
Si10 O27 Si11 135.0(6) . .
Si12 O28 Si8 137.8(6) . .
Si5 O29 Si4 136.8(6) . .
C33 O31 C32 109.8 . .
C33 O31 Na1 127.6(10) . 2_554
C32 O31 Na1 121.2(10) . 2_554
C5AA O30 Na2 120.9(10) . .
C31 O30 C5AA 108.7 . .
C31 O30 Na2 129.3(10) . .
O31 C33 H33A 109.5 . .
O31 C33 H33B 109.5 . .
O31 C33 C5AA 110.5 . .
H33A C33 H33B 108.1 . .
C5AA C33 H33A 109.5 . .
C5AA C33 H33B 109.5 . .
O30 C5AA C33 110.7 . .
O30 C5AA H5AA 109.5 . .
O30 C5AA H5AB 109.5 . .
C33 C5AA H5AA 109.5 . .
C33 C5AA H5AB 109.5 . .
H5AA C5AA H5AB 108.1 . .
O30 C31 H31A 109.3 . .
O30 C31 H31B 109.3 . .
O30 C31 C32 111.5 . .
H31A C31 H31B 108.0 . .
C32 C31 H31A 109.3 . .
C32 C31 H31B 109.3 . .
O31 C32 C31 110.3 . .
O31 C32 H32A 109.6 . .
O31 C32 H32B 109.6 . .
C31 C32 H32A 109.6 . .
C31 C32 H32B 109.6 . .
H32A C32 H32B 108.1 . .
C3 O35 H35 111.2 . .
O35 C3 H3A 110.1 . .
O35 C3 H3B 110.1 . .
O35 C3 C4 107.9 . .
H3A C3 H3B 108.4 . .
C4 C3 H3A 110.1 . .
C4 C3 H3B 110.1 . .
C3 C4 H4A 109.5 . .
C3 C4 H4B 109.5 . .
C3 C4 H4C 109.5 . .
H4A C4 H4B 109.4 . .
H4A C4 H4C 109.4 . .
H4B C4 H4C 109.4 . .
C14 C38 C11 120.0 . .
C14 C38 Si11 125.1(19) . .
C11 C38 Si11 114.8(19) . .
C38 C14 H14 120.0 . .
C38 C14 C13 120.00(5) . .
C13 C14 H14 120.0 . .
C14 C13 H13 120.0 . .
C39 C13 C14 120.0 . .
C39 C13 H13 120.0 . .
C13 C39 H39 120.0 . .
C13 C39 C12 120.0 . .
C12 C39 H39 120.0 . .
C39 C12 H12 120.0 . .
C11 C12 C39 120.00(5) . .
C11 C12 H12 120.0 . .
C38 C11 H11 120.0 . .
C12 C11 C38 120.0 . .
C12 C11 H11 120.0 . .
O25 C1 H1A 112.6 . .
O25 C1 H1B 112.1 . .
O25 C1 C2 97.9(6) . .
H1A C1 H1B 109.8 . .
C2 C1 H1A 111.8 . .
C2 C1 H1B 112.4 . .
C1 C2 H2A 109.8 . .
C1 C2 H2B 110.3 . .
C1 C2 H2C 109.7 . .
H2A C2 H2B 109.0 . .
H2A C2 H2C 109.0 . .
H2B C2 H2C 108.9 . .
O31 Na1 Si9 97.3(7) 2 .
O31 Na1 Si11 103.1(7) 2 .
O31 Na1 Si12 138.3(8) 2 .
O31 Na1 Cu4 161.3(8) 2 .
O31 Na1 O9 99.3(7) 2 .
O31 Na1 O10 81.8(7) 2 .
O31 Na1 O18 153.5(9) 2 .
Si9 Na1 Si11 90.9(3) . .
Si9 Na1 Si12 94.1(3) . .
Si11 Na1 Si12 116.7(3) . .
Cu4 Na1 Si9 88.5(3) . .
Cu4 Na1 Si11 58.9(2) . .
Cu4 Na1 Si12 58.3(2) . .
O9 Na1 Si9 29.7(3) . .
O9 Na1 Si11 118.8(5) . .
O9 Na1 Si12 72.9(4) . .
O9 Na1 Cu4 94.6(4) . .
O9 Na1 O10 58.4(5) . .
O10 Na1 Si9 30.2(3) . .
O10 Na1 Si11 69.5(4) . .
O10 Na1 Si12 122.3(4) . .
O10 Na1 Cu4 95.0(4) . .
O17 Na1 O31 123.8(9) . 2
O17 Na1 Si9 93.9(5) . .
O17 Na1 Si11 21.6(4) . .
O17 Na1 Si12 95.1(5) . .
O17 Na1 Cu4 37.8(4) . .
O17 Na1 O9 115.8(6) . .
O17 Na1 O10 81.3(6) . .
O17 Na1 O18 72.0(6) . .
O18 Na1 Si9 102.9(5) . .
O18 Na1 Si11 93.5(5) . .
O18 Na1 Si12 24.4(4) . .
O18 Na1 Cu4 37.6(4) . .
O18 Na1 O9 90.2(5) . .
O18 Na1 O10 123.7(6) . .
O30 Na2 Si1 139.4(8) . .
O30 Na2 Si3 96.6(6) . .
O30 Na2 Si5 102.6(7) . .
O30 Na2 Cu3 160.9(8) . .
O30 Na2 O7 98.3(7) . .
O30 Na2 O8 82.1(7) . .
O30 Na2 O19 124.2(8) . .
O30 Na2 O20 156.2(8) . .
Si1 Na2 Si5 116.7(2) . .
Si3 Na2 Si1 93.9(2) . .
Si3 Na2 Si5 89.1(2) . .
Cu3 Na2 Si1 58.39(15) . .
Cu3 Na2 Si3 87.04(18) . .
Cu3 Na2 Si5 58.66(16) . .
O7 Na2 Si1 74.0(3) . .
O7 Na2 Si3 28.6(3) . .
O7 Na2 Si5 116.2(4) . .
O7 Na2 Cu3 93.8(3) . .
O7 Na2 O8 56.5(4) . .
O8 Na2 Si1 120.8(3) . .
O8 Na2 Si3 29.2(3) . .
O8 Na2 Si5 67.8(3) . .
O8 Na2 Cu3 92.5(3) . .
O19 Na2 Si1 93.9(4) . .
O19 Na2 Si3 93.7(4) . .
O19 Na2 Si5 23.0(3) . .
O19 Na2 Cu3 36.7(3) . .
O19 Na2 O7 114.9(5) . .
O19 Na2 O8 81.1(5) . .
O19 Na2 O20 70.0(5) . .
O20 Na2 Si1 24.8(4) . .
O20 Na2 Si3 101.6(4) . .
O20 Na2 Si5 93.0(4) . .
O20 Na2 Cu3 37.0(4) . .
O20 Na2 O7 90.6(5) . .
O20 Na2 O8 120.8(4) . .
Si8 Na3 Si4 114.1(2) . .
Cu1 Na3 Si4 57.75(14) . .
Cu1 Na3 Si8 57.81(14) . .
O1 Na3 Si4 21.5(4) . .
O1 Na3 Si8 94.5(4) . .
O1 Na3 Cu1 36.9(3) . .
O2 Na3 Si4 93.8(4) . .
O2 Na3 Si8 22.3(3) . .
O2 Na3 Cu1 36.3(3) . .
O2 Na3 O1 73.2(5) . .
Si2 Na4 Si6 91.1(2) . .
Si2 Na4 Si10 116.9(3) . .
Si10 Na4 Si6 91.0(2) . .
Cu2 Na4 Si2 58.55(16) . .
Cu2 Na4 Si6 87.7(2) . .
Cu2 Na4 Si10 58.59(16) . .
O5 Na4 Si2 24.8(3) . .
O5 Na4 Si6 100.4(5) . .
O5 Na4 Si10 93.7(4) . .
O5 Na4 Cu2 37.5(3) . .
O5 Na4 O15 121.8(5) . .
O5 Na4 O16 91.3(5) . .
O6 Na4 Si2 93.3(4) . .
O6 Na4 Si6 100.3(5) . .
O6 Na4 Si10 25.1(3) . .
O6 Na4 Cu2 37.2(3) . .
O6 Na4 O5 69.2(5) . .
O6 Na4 O15 90.5(6) . .
O6 Na4 O16 121.7(6) . .
O15 Na4 Si2 118.3(4) . .
O15 Na4 Si6 28.3(3) . .
O15 Na4 Si10 72.4(3) . .
O15 Na4 Cu2 95.7(4) . .
O16 Na4 Si2 73.3(3) . .
O16 Na4 Si6 27.9(3) . .
O16 Na4 Si10 118.0(4) . .
O16 Na4 Cu2 96.2(4) . .
O16 Na4 O15 53.4(4) . .
O26 Si1 Na2 77.4(4) . .
O26 Si1 O16 105.4(7) . .
O26 Si1 C3AA 106.8(7) . .
O16 Si1 Na2 140.8(6) . .
O16 Si1 C3AA 108.9(8) . .
O20 Si1 O26 113.5(7) . .
O20 Si1 Na2 40.4(5) . .
O20 Si1 O16 110.5(8) . .
O20 Si1 C3AA 111.5(8) . .
C3AA Si1 Na2 107.4(6) . .
O26 Si2 Na4 76.5(4) . .
O26 Si2 O5 113.5(7) . .
O26 Si2 O7 107.1(7) . .
O26 Si2 C35 106.1(6) . .
O5 Si2 Na4 39.6(5) . .
O5 Si2 O7 111.3(7) . .
O5 Si2 C35 111.6(8) . .
O7 Si2 Na4 139.1(5) . .
O7 Si2 C35 106.8(7) . .
C35 Si2 Na4 111.2(6) . .
C47 Si3 Na2 141.2(6) . .
O3 Si3 Na2 106.5(5) . .
O3 Si3 C47 112.1(7) . .
O3 Si3 O7 110.9(7) . .
O3 Si3 O8 107.0(7) . .
O7 Si3 Na2 48.9(5) . .
O7 Si3 C47 110.3(8) . .
O8 Si3 Na2 59.8(5) . .
O8 Si3 C47 111.0(8) . .
O8 Si3 O7 105.4(7) . .
O29 Si4 Na3 94.2(4) . .
O29 Si4 O8 106.6(7) . .
O29 Si4 C53 105.0(6) . .
O1 Si4 O29 113.9(8) . .
O1 Si4 Na3 33.0(6) . .
O1 Si4 O8 108.8(8) . .
O1 Si4 C53 113.2(8) . .
O8 Si4 Na3 141.7(5) . .
O8 Si4 C53 108.9(7) . .
C53 Si4 Na3 95.6(5) . .
C34 Si5 Na2 108.4(9) . .
O29 Si5 C34 104.7(10) . .
O29 Si5 Na2 86.5(4) . .
O29 Si5 C37 108.3(7) . .
C37 Si5 Na2 99.0(7) . .
O14 Si5 C34 103.2(10) . .
O14 Si5 O29 108.7(7) . .
O14 Si5 Na2 140.0(6) . .
O14 Si5 C37 110.0(8) . .
O14 Si5 O19 109.0(7) . .
O19 Si5 C34 116.7(11) . .
O19 Si5 O29 113.8(7) . .
O19 Si5 Na2 33.8(5) . .
O19 Si5 C37 107.0(9) . .
O11 Si6 Na4 103.6(6) . .
O11 Si6 O15 111.6(8) . .
O11 Si6 O16 111.9(7) . .
O11 Si6 C71 112.2(7) . .
O15 Si6 Na4 56.1(6) . .
O15 Si6 C71 109.6(7) . .
O16 Si6 Na4 53.0(5) . .
O16 Si6 O15 102.2(8) . .
O16 Si6 C71 108.8(7) . .
C71 Si6 Na4 144.1(5) . .
O12 Si7 C77 111.7(7) . .
O12 Si7 O13 106.7(8) . .
O12 Si7 O14 108.7(8) . .
O13 Si7 C77 110.8(8) . .
O14 Si7 C77 109.0(7) . .
O14 Si7 O13 109.9(8) . .
O28 Si8 Na3 93.8(4) . .
O28 Si8 C59 104.1(7) . .
O2 Si8 O28 114.3(7) . .
O2 Si8 Na3 32.9(5) . .
O2 Si8 O9 111.0(8) . .
O2 Si8 C59 114.4(7) . .
O9 Si8 O28 105.2(6) . .
O9 Si8 Na3 143.7(6) . .
O9 Si8 C59 107.1(7) . .
C59 Si8 Na3 97.6(5) . .
O4 Si9 Na1 107.0(6) . .
O4 Si9 O9 107.9(7) . .
O4 Si9 O10 111.4(7) . .
O4 Si9 C83 110.4(7) . .
O9 Si9 Na1 50.4(5) . .
O9 Si9 C83 111.4(7) . .
O10 Si9 Na1 58.6(5) . .
O10 Si9 O9 105.4(8) . .
O10 Si9 C83 110.2(7) . .
C83 Si9 Na1 142.2(5) . .
O27 Si10 Na4 77.7(4) . .
O27 Si10 O10 106.4(7) . .
O27 Si10 C89 104.1(6) . .
O6 Si10 O27 113.6(8) . .
O6 Si10 Na4 38.5(6) . .
O6 Si10 O10 112.5(7) . .
O6 Si10 C89 111.3(9) . .
O10 Si10 Na4 139.8(5) . .
O10 Si10 C89 108.5(7) . .
C89 Si10 Na4 109.0(6) . .
O27 Si11 C38 100.5(10) . .
O27 Si11 Na1 86.3(4) . .
O27 Si11 C41 109.0(8) . .
O27 Si11 O15 103.6(7) . .
C38 Si11 Na1 107.0(10) . .
C41 Si11 Na1 94.4(10) . .
O15 Si11 C38 105.7(10) . .
O15 Si11 Na1 143.3(6) . .
O15 Si11 C41 114.6(11) . .
O17 Si11 O27 111.8(7) . .
O17 Si11 C38 119.5(12) . .
O17 Si11 Na1 32.9(6) . .
O17 Si11 C41 104.2(11) . .
O17 Si11 O15 113.8(8) . .
O28 Si12 Na1 76.7(4) . .
O28 Si12 C65 104.0(7) . .
O13 Si12 O28 109.0(7) . .
O13 Si12 Na1 139.0(6) . .
O13 Si12 C65 108.9(8) . .
O18 Si12 O28 112.4(7) . .
O18 Si12 Na1 38.1(6) . .
O18 Si12 O13 111.4(8) . .
O18 Si12 C65 110.9(8) . .
C65 Si12 Na1 108.8(5) . .
Cu2 Cu1 Na3 177.0(2) . .
O1 Cu1 Na3 46.2(4) . .
O1 Cu1 Cu2 134.2(4) . .
O2 Cu1 Na3 44.9(4) . .
O2 Cu1 Cu2 134.6(4) . .
O2 Cu1 O1 91.1(6) . .
O2 Cu1 O3 174.5(5) . .
O2 Cu1 O4 94.8(5) . .
O3 Cu1 Na3 140.5(3) . .
O3 Cu1 Cu2 39.9(3) . .
O3 Cu1 O1 94.4(6) . .
O3 Cu1 O4 79.8(5) . .
O4 Cu1 Na3 139.7(4) . .
O4 Cu1 Cu2 40.1(4) . .
O4 Cu1 O1 174.1(6) . .
Cu1 Cu2 Na4 155.2(2) . .
O3 Cu2 Na4 136.7(4) . .
O3 Cu2 Cu1 38.2(4) . .
O3 Cu2 O4 76.7(5) . .
O4 Cu2 Na4 136.2(4) . .
O4 Cu2 Cu1 38.7(4) . .
O5 Cu2 Na4 49.5(4) . .
O5 Cu2 Cu1 134.4(4) . .
O5 Cu2 O3 96.3(5) . .
O5 Cu2 O4 173.0(5) . .
O6 Cu2 Na4 48.3(4) . .
O6 Cu2 Cu1 135.7(4) . .
O6 Cu2 O3 173.8(6) . .
O6 Cu2 O4 97.2(5) . .
O6 Cu2 O5 89.8(5) . .
Cu4 Cu3 Na2 155.38(18) . .
O11 Cu3 Na2 137.5(4) . .
O11 Cu3 Cu4 39.0(4) . .
O11 Cu3 O12 78.7(5) . .
O12 Cu3 Na2 136.4(4) . .
O12 Cu3 Cu4 40.3(4) . .
O19 Cu3 Na2 46.3(5) . .
O19 Cu3 Cu4 133.8(4) . .
O19 Cu3 O11 172.1(6) . .
O19 Cu3 O12 94.8(6) . .
O20 Cu3 Na2 50.6(4) . .
O20 Cu3 Cu4 134.1(4) . .
O20 Cu3 O11 95.3(6) . .
O20 Cu3 O12 173.0(6) . .
O20 Cu3 O19 91.4(6) . .
Cu3 Cu4 Na1 154.0(3) . .
O11 Cu4 Na1 136.2(5) . .
O11 Cu4 Cu3 40.4(4) . .
O11 Cu4 O12 81.0(5) . .
O11 Cu4 O17 94.5(6) . .
O11 Cu4 O18 173.9(6) . .
O12 Cu4 Na1 134.8(5) . .
O12 Cu4 Cu3 41.3(4) . .
O17 Cu4 Na1 45.8(5) . .
O17 Cu4 Cu3 132.6(5) . .
O17 Cu4 O12 170.7(6) . .
O18 Cu4 Na1 49.9(5) . .
O18 Cu4 Cu3 135.1(4) . .
O18 Cu4 O12 94.1(6) . .
O18 Cu4 O17 90.9(6) . .
C5 O42 H42 109.3 . .
O42 C5 H5A 110.1 . .
O42 C5 H5B 110.1 . .
O42 C5 C6 107.9 . .
H5A C5 H5B 108.4 . .
C6 C5 H5A 110.1 . .
C6 C5 H5B 110.1 . .
C5 C6 H6A 109.5 . .
C5 C6 H6B 109.5 . .
C5 C6 H6C 109.5 . .
H6A C6 H6B 109.5 . .
H6A C6 H6C 109.5 . .
H6B C6 H6C 109.5 . .
C97 O44 H44 110.8 . .
O44 C97 H97A 110.1 . .
O44 C97 H97B 110.1 . .
O44 C97 C98 107.84(9) . .
H97A C97 H97B 108.5 . .
C98 C97 H97A 110.1 . .
C98 C97 H97B 110.1 . .
C97 C98 H98A 109.5 . .
C97 C98 H98B 109.5 . .
C97 C98 H98C 109.5 . .
H98A C98 H98B 109.5 . .
H98A C98 H98C 109.5 . .
H98B C98 H98C 109.5 . .
C99 O45 H45A 110.0 . .
O45 C99 H99A 110.1 . .
O45 C99 H99B 110.1 . .
O45 C99 C100 107.9 . .
H99A C99 H99B 108.4 . .
C100 C99 H99A 110.1 . .
C100 C99 H99B 110.1 . .
C99 C100 H10D 115.6 . .
C99 C100 H10E 115.6 . .
C99 C100 H10F 115.6 . .
H10D C100 H10E 102.6 . .
H10D C100 H10F 102.6 . .
H10E C100 H10F 102.6 . .
C18 C41 Si11 121.8(15) . .
C18 C41 C15 120.0 . .
C15 C41 Si11 118.0(14) . .
C41 C18 H18 120.0 . .
C17 C18 C41 120.00(6) . .
C17 C18 H18 120.0 . .
C18 C17 H17 120.0 . .
C18 C17 C40 120.0 . .
C40 C17 H17 120.0 . .
C17 C40 H40 120.0 . .
C17 C40 C16 120.0 . .
C16 C40 H40 120.0 . .
C40 C16 H16 120.0 . .
C15 C16 C40 120.0 . .
C15 C16 H16 120.0 . .
C41 C15 H15 120.0 . .
C16 C15 C41 120.0 . .
C16 C15 H15 120.0 . .
C26 C37 Si5 116.0(12) . .
C26 C37 C4AA 120.0 . .
C4AA C37 Si5 123.6(12) . .
C37 C26 H26 120.0 . .
C25 C26 C37 120.0 . .
C25 C26 H26 120.0 . .
C26 C25 H25A 120.0 . .
C26 C25 C36 120.0 . .
C36 C25 H25A 120.0 . .
C25 C36 H36 120.0 . .
C24 C36 C25 120.0 . .
C24 C36 H36 120.0 . .
C36 C24 H24A 120.0 . .
C36 C24 C4AA 120.0 . .
C4AA C24 H24A 120.0 . .
C37 C4AA H4AA 120.0 . .
C24 C4AA C37 120.0 . .
C24 C4AA H4AA 120.0 . .
C48 C47 Si3 118.3(12) . .
C52 C47 Si3 124.9(12) . .
C52 C47 C48 116.7(13) . .
C47 C48 H48 119.5 . .
C49 C48 C47 120.7(15) . .
C49 C48 H48 119.7 . .
C48 C49 H49 119.3 . .
C50 C49 C48 121.1(15) . .
C50 C49 H49 119.6 . .
C49 C50 H50 120.5 . .
C49 C50 C51 118.9(15) . .
C51 C50 H50 120.6 . .
C50 C51 H51 119.8 . .
C52 C51 C50 120.5(15) . .
C52 C51 H51 119.8 . .
C47 C52 H52 119.1 . .
C51 C52 C47 122.1(15) . .
C51 C52 H52 118.9 . .
C82 C77 Si7 119.9(8) . .
C82 C77 C78 120.0 . .
C78 C77 Si7 120.0(8) . .
C77 C82 H82 120.0 . .
C77 C82 C81 120.0 . .
C81 C82 H82 120.0 . .
C82 C81 H81 120.0 . .
C82 C81 C80 120.0 . .
C80 C81 H81 120.0 . .
C81 C80 H80 120.0 . .
C79 C80 C81 120.0 . .
C79 C80 H80 120.0 . .
C80 C79 H79 120.0 . .
C80 C79 C78 120.0 . .
C78 C79 H79 120.0 . .
C77 C78 H78 120.0 . .
C79 C78 C77 120.0 . .
C79 C78 H78 120.0 . .
Si4 O1 Na3 125.6(9) . .
Si4 O1 Cu1 134.7(9) . .
Cu1 O1 Na3 96.9(6) . .
Si8 O2 Na3 124.8(8) . .
Si8 O2 Cu1 133.0(8) . .
Cu1 O2 Na3 98.9(6) . .
Si3 O3 Cu1 131.6(7) . .
Si3 O3 Cu2 125.3(7) . .
Cu1 O3 Cu2 102.0(5) . .
Si9 O4 Cu1 130.4(7) . .
Si9 O4 Cu2 127.7(8) . .
Cu1 O4 Cu2 101.3(5) . .
Si2 O5 Na4 115.6(7) . .
Si2 O5 Cu2 132.9(8) . .
Cu2 O5 Na4 93.0(5) . .
Si10 O6 Na4 116.4(8) . .
Si10 O6 Cu2 131.7(8) . .
Cu2 O6 Na4 94.6(6) . .
Si2 O7 Na2 118.5(7) . .
Si3 O7 Na2 102.5(6) . .
Si3 O7 Si2 125.2(8) . .
Si3 O8 Na2 90.9(6) . .
Si3 O8 Si4 131.3(8) . .
Si4 O8 Na2 121.1(7) . .
Si8 O9 Na1 121.2(7) . .
Si8 O9 Si9 126.2(9) . .
Si9 O9 Na1 99.9(7) . .
Si9 O10 Na1 91.2(6) . .
Si9 O10 Si10 128.1(8) . .
Si10 O10 Na1 121.0(7) . .
Si6 O11 Cu3 128.0(8) . .
Si6 O11 Cu4 130.9(8) . .
Cu4 O11 Cu3 100.6(6) . .
Si7 O12 Cu3 128.8(8) . .
Si7 O12 Cu4 131.7(8) . .
Cu4 O12 Cu3 98.4(7) . .
Si12 O13 Si7 130.2(10) . .
Si7 O14 Si5 134.7(10) . .
Si6 O15 Na4 95.6(7) . .
Si6 O15 Si11 124.4(9) . .
Si11 O15 Na4 112.2(7) . .
Si1 O16 Na4 112.8(7) . .
Si6 O16 Na4 99.1(6) . .
Si6 O16 Si1 125.6(9) . .
Si11 O17 Na1 125.5(9) . .
Si11 O17 Cu4 135.8(9) . .
Cu4 O17 Na1 96.5(6) . .
Si12 O18 Na1 117.5(8) . .
Si12 O18 Cu4 131.9(9) . .
Cu4 O18 Na1 92.5(7) . .
Si5 O19 Na2 123.2(7) . .
Si5 O19 Cu3 135.1(8) . .
Cu3 O19 Na2 96.9(6) . .
Si1 O20 Na2 114.8(8) . .
Si1 O20 Cu3 134.7(9) . .
Cu3 O20 Na2 92.4(6) . .
C35 C6AA H6AA 119.8 . .
C35 C6AA C7AA 120.0 . .
C7AA C6AA H6AA 120.2 . .
C6AA C35 Si2 118.0(9) . .
C2AA C35 Si2 122.0(9) . .
C2AA C35 C6AA 120.0 . .
C35 C2AA H2AA 120.0 . .
C1AA C2AA C35 120.0 . .
C1AA C2AA H2AA 120.0 . .
C2AA C1AA H1AA 120.0 . .
C2AA C1AA C0AA 120.0 . .
C0AA C1AA H1AA 120.0 . .
C1AA C0AA H0AA 120.0 . .
C7AA C0AA C1AA 120.0 . .
C7AA C0AA H0AA 120.0 . .
C6AA C7AA H7AA 120.0 . .
C0AA C7AA C6AA 120.0 . .
C0AA C7AA H7AA 120.0 . .
C3AA C46 H46 119.9 . .
C3AA C46 C45 120.0 . .
C45 C46 H46 120.1 . .
C46 C3AA Si1 119.6(11) . .
C46 C3AA C42 120.0 . .
C42 C3AA Si1 120.4(11) . .
C3AA C42 H42A 120.0 . .
C3AA C42 C43 120.0 . .
C43 C42 H42A 120.0 . .
C42 C43 H43 120.0 . .
C44 C43 C42 120.0 . .
C44 C43 H43 120.0 . .
C43 C44 H44A 120.0 . .
C45 C44 C43 120.0 . .
C45 C44 H44A 120.0 . .
C46 C45 H45 120.0 . .
C44 C45 C46 120.0 . .
C44 C45 H45 120.0 . .
C53 C58 H58 120.0 . .
C53 C58 C57 120.0 . .
C57 C58 H58 120.0 . .
C58 C53 Si4 117.6(9) . .
C54 C53 Si4 122.4(9) . .
C54 C53 C58 120.0 . .
C53 C54 H54 120.0 . .
C55 C54 C53 120.0 . .
C55 C54 H54 120.0 . .
C54 C55 H55 120.0 . .
C54 C55 C56 120.0 . .
C56 C55 H55 120.0 . .
C55 C56 H56 120.0 . .
C57 C56 C55 120.0 . .
C57 C56 H56 120.0 . .
C58 C57 H57 120.0 . .
C56 C57 C58 120.0 . .
C56 C57 H57 120.0 . .
C64 C59 Si8 119.7(8) . .
C64 C59 C60 120.0 . .
C60 C59 Si8 120.3(8) . .
C59 C64 H64 120.0 . .
C63 C64 C59 120.0 . .
C63 C64 H64 120.0 . .
C64 C63 H63 120.0 . .
C64 C63 C62 120.0 . .
C62 C63 H63 120.0 . .
C63 C62 H62 120.0 . .
C63 C62 C61 120.0 . .
C61 C62 H62 120.0 . .
C62 C61 H61 120.0 . .
C60 C61 C62 120.0 . .
C60 C61 H61 120.0 . .
C59 C60 H60 120.0 . .
C61 C60 C59 120.0 . .
C61 C60 H60 120.0 . .
C70 C65 Si12 120.7(10) . .
C70 C65 C66 120.0 . .
C66 C65 Si12 119.3(10) . .
C65 C70 H70 120.0 . .
C69 C70 C65 120.0 . .
C69 C70 H70 120.0 . .
C70 C69 H69 120.0 . .
C68 C69 C70 120.0 . .
C68 C69 H69 120.0 . .
C69 C68 H68 120.0 . .
C67 C68 C69 120.0 . .
C67 C68 H68 120.0 . .
C68 C67 H67 120.0 . .
C68 C67 C66 120.0 . .
C66 C67 H67 120.0 . .
C65 C66 H66 120.0 . .
C67 C66 C65 120.0 . .
C67 C66 H66 120.0 . .
C74 C75 H75 120.0 . .
C74 C75 C76 120.0 . .
C76 C75 H75 120.0 . .
C75 C74 H74 120.0 . .
C75 C74 C73 120.0 . .
C73 C74 H74 120.0 . .
C74 C73 H73 120.0 . .
C74 C73 C72 120.0 . .
C72 C73 H73 120.0 . .
C73 C72 H72 120.0 . .
C71 C72 C73 120.0 . .
C71 C72 H72 120.0 . .
C72 C71 Si6 120.4(7) . .
C72 C71 C76 120.0 . .
C76 C71 Si6 119.6(7) . .
C75 C76 H76 120.0 . .
C71 C76 C75 120.0 . .
C71 C76 H76 120.0 . .
C84 C83 Si9 121.4(8) . .
C84 C83 C88 120.0 . .
C88 C83 Si9 118.6(8) . .
C83 C84 H84 120.0 . .
C83 C84 C85 120.0 . .
C85 C84 H84 120.0 . .
C84 C85 H85 120.0 . .
C84 C85 C86 120.0 . .
C86 C85 H85 120.0 . .
C85 C86 H86 120.0 . .
C85 C86 C87 120.0 . .
C87 C86 H86 120.0 . .
C86 C87 H87 120.0 . .
C88 C87 C86 120.0 . .
C88 C87 H87 120.0 . .
C83 C88 H88 120.0 . .
C87 C88 C83 120.0 . .
C87 C88 H88 120.0 . .
C94 C89 Si10 119.8(9) . .
C94 C89 C90 120.0 . .
C90 C89 Si10 120.1(9) . .
C89 C94 H94 120.0 . .
C93 C94 C89 120.0 . .
C93 C94 H94 120.0 . .
C94 C93 H93 120.0 . .
C92 C93 C94 120.0 . .
C92 C93 H93 120.0 . .
C93 C92 H92 120.0 . .
C93 C92 C91 120.0 . .
C91 C92 H92 120.0 . .
C92 C91 H91 120.0 . .
C90 C91 C92 120.0 . .
C90 C91 H91 120.0 . .
C89 C90 H90 120.0 . .
C91 C90 C89 120.0 . .
C91 C90 H90 120.0 . .
C95 O43 H43A 126.3 . .
O43 C95 H95A 110.1 . .
O43 C95 H95B 110.1 . .
O43 C95 C96 107.9 . .
H95A C95 H95B 108.4 . .
C96 C95 H95A 110.1 . .
C96 C95 H95B 110.1 . .
C95 C96 H96A 109.5 . .
C95 C96 H96B 109.5 . .
C95 C96 H96C 109.5 . .
H96A C96 H96B 109.4 . .
H96A C96 H96C 109.4 . .
H96B C96 H96C 109.4 . .

loop_
_geom_bond_atom_site_label_1
_geom_bond_atom_site_label_2
_geom_bond_distance
_geom_bond_site_symmetry_2
O22 H22 0.8443 .
O22 C9 1.4276 .
C9 H9A 0.9900 .
C9 H9B 0.9900 .
C9 C10 1.5149 .
C10 H10A 0.9800 .
C10 H10B 0.9800 .
C10 H10C 0.9800 .
C34 C19 1.3900 .
C34 C22 1.3900 .
C34 Si5 1.89(2) .
C19 H19 0.9500 .
C19 C20 1.3900 .
C20 H20 0.9500 .
C20 C23 1.3900 .
C23 H23 0.9500 .
C23 C21 1.3900 .
C21 H21 0.9500 .
C21 C22 1.3900 .
C22 H22A 0.9500 .
O24 H24 0.8790 .
O24 C7 1.4301 .
C7 H7A 0.9900 .
C7 H7B 0.9900 .
C7 C8 1.5158 .
C8 H8A 0.9804 .
C8 H8B 0.9804 .
C8 H8C 0.9804 .
O25 H25 1.0332 .
O25 C1 1.417(6) .
O26 Si1 1.646(12) .
O26 Si2 1.571(11) .
O27 Si10 1.626(11) .
O27 Si11 1.642(12) .
O28 Si8 1.665(11) .
O28 Si12 1.620(12) .
O29 Si4 1.619(12) .
O29 Si5 1.617(12) .
O31 C33 1.4328 .
O31 C32 1.4363 .
O31 Na1 2.31(2) 2_554
O30 C5AA 1.4385 .
O30 C31 1.4211 .
O30 Na2 2.20(2) .
C33 H33A 0.9900 .
C33 H33B 0.9900 .
C33 C5AA 1.4978 .
C5AA H5AA 0.9900 .
C5AA H5AB 0.9900 .
C31 H31A 0.9900 .
C31 H31B 0.9900 .
C31 C32 1.4893 .
C32 H32A 0.9900 .
C32 H32B 0.9900 .
O35 H35 0.8598 .
O35 C3 1.4295 .
C3 H3A 0.9900 .
C3 H3B 0.9900 .
C3 C4 1.5140 .
C4 H4A 0.9803 .
C4 H4B 0.9803 .
C4 H4C 0.9803 .
C38 C14 1.3900 .
C38 C11 1.3900 .
C38 Si11 1.86(2) .
C14 H14 0.9500 .
C14 C13 1.3900 .
C13 H13 0.9500 .
C13 C39 1.3900 .
C39 H39 0.9500 .
C39 C12 1.3900 .
C12 H12 0.9500 .
C12 C11 1.3900 .
C11 H11 0.9500 .
C1 H1A 0.9900 .
C1 H1B 0.9900 .
C1 C2 1.514(6) .
C2 H2A 0.9847 .
C2 H2B 0.9849 .
C2 H2C 0.9846 .
Na1 O31 2.31(2) 2
Na1 Si9 3.259(13) .
Na1 Si11 3.386(12) .
Na1 Si12 3.448(12) .
Na1 Cu4 3.133(10) .
Na1 O9 2.548(18) .
Na1 O10 2.783(18) .
Na1 O17 2.260(18) .
Na1 O18 2.399(18) .
Na2 Si1 3.408(9) .
Na2 Si3 3.308(8) .
Na2 Si5 3.448(10) .
Na2 Cu3 3.146(7) .
Na2 O7 2.553(14) .
Na2 O8 2.861(15) .
Na2 O19 2.293(16) .
Na2 O20 2.433(14) .
Na3 Si4 3.458(8) .
Na3 Si8 3.442(8) .
Na3 Cu1 3.185(6) .
Na3 O1 2.315(16) .
Na3 O2 2.275(14) .
Na4 Si2 3.395(9) .
Na4 Si6 3.485(11) .
Na4 Si10 3.392(9) .
Na4 Cu2 3.152(8) .
Na4 O5 2.401(13) .
Na4 O6 2.359(16) .
Na4 O15 2.905(18) .
Na4 O16 2.820(16) .
Si1 O16 1.685(13) .
Si1 O20 1.576(16) .
Si1 C3AA 1.843(13) .
Si2 O5 1.576(13) .
Si2 O7 1.678(14) .
Si2 C35 1.882(12) .
Si3 C47 1.863(15) .
Si3 O3 1.617(12) .
Si3 O7 1.624(14) .
Si3 O8 1.615(14) .
Si4 O1 1.555(15) .
Si4 O8 1.649(14) .
Si4 C53 1.858(11) .
Si5 C37 1.875(16) .
Si5 O14 1.611(15) .
Si5 O19 1.610(15) .
Si6 O11 1.598(14) .
Si6 O15 1.660(14) .
Si6 O16 1.649(15) .
Si6 C71 1.855(11) .
Si7 C77 1.894(11) .
Si7 O12 1.597(16) .
Si7 O13 1.623(14) .
Si7 O14 1.595(13) .
Si8 O2 1.593(13) .
Si8 O9 1.643(15) .
Si8 C59 1.840(11) .
Si9 O4 1.605(13) .
Si9 O9 1.641(15) .
Si9 O10 1.640(13) .
Si9 C83 1.871(11) .
Si10 O6 1.605(13) .
Si10 O10 1.645(14) .
Si10 C89 1.884(13) .
Si11 C41 1.91(2) .
Si11 O15 1.689(16) .
Si11 O17 1.530(16) .
Si12 O13 1.610(15) .
Si12 O18 1.604(16) .
Si12 C65 1.899(12) .
Cu1 Cu2 3.025(2) .
Cu1 O1 1.928(14) .
Cu1 O2 1.906(13) .
Cu1 O3 1.911(13) .
Cu1 O4 1.927(12) .
Cu2 O3 1.983(11) .
Cu2 O4 1.986(12) .
Cu2 O5 1.920(13) .
Cu2 O6 1.910(12) .
Cu3 Cu4 2.9866(18) .
Cu3 O11 1.969(13) .
Cu3 O12 1.992(14) .
Cu3 O19 1.894(12) .
Cu3 O20 1.894(15) .
Cu4 O11 1.912(14) .
Cu4 O12 1.954(13) .
Cu4 O17 1.932(15) .
Cu4 O18 1.914(14) .
O42 H42 0.8436 .
O42 C5 1.4296 .
C5 H5A 0.9900 .
C5 H5B 0.9900 .
C5 C6 1.5132 .
C6 H6A 0.9801 .
C6 H6B 0.9801 .
C6 H6C 0.9801 .
O44 H44 0.8471 .
O44 C97 1.4299 .
C97 H97A 0.9900 .
C97 H97B 0.9900 .
C97 C98 1.5150 .
C98 H98A 0.9800 .
C98 H98B 0.9800 .
C98 H98C 0.9800 .
O45 H45A 0.8682 .
O45 C99 1.4283 .
C99 H99A 0.9900 .
C99 H99B 0.9900 .
C99 C100 1.5160 .
C100 H10D 1.0422 .
C100 H10E 1.0422 .
C100 H10F 1.0422 .
C41 C18 1.3900 .
C41 C15 1.3900 .
C18 H18 0.9500 .
C18 C17 1.3900 .
C17 H17 0.9500 .
C17 C40 1.3900 .
C40 H40 0.9500 .
C40 C16 1.3900 .
C16 H16 0.9500 .
C16 C15 1.3900 .
C15 H15 0.9500 .
C37 C26 1.3900 .
C37 C4AA 1.3900 .
C26 H26 0.9500 .
C26 C25 1.3900 .
C25 H25A 0.9500 .
C25 C36 1.3900 .
C36 H36 0.9500 .
C36 C24 1.3900 .
C24 H24A 0.9500 .
C24 C4AA 1.3900 .
C4AA H4AA 0.9500 .
C47 C48 1.42(2) .
C47 C52 1.38(2) .
C48 H48 0.9500 .
C48 C49 1.38(2) .
C49 H49 0.9500 .
C49 C50 1.36(2) .
C50 H50 0.9500 .
C50 C51 1.39(2) .
C51 H51 0.9500 .
C51 C52 1.37(2) .
C52 H52 0.9500 .
C77 C82 1.3900 .
C77 C78 1.3900 .
C82 H82 0.9500 .
C82 C81 1.3900 .
C81 H81 0.9500 .
C81 C80 1.3900 .
C80 H80 0.9500 .
C80 C79 1.3900 .
C79 H79 0.9500 .
C79 C78 1.3900 .
C78 H78 0.9500 .
C6AA H6AA 0.9500 .
C6AA C35 1.3900 .
C6AA C7AA 1.3900 .
C35 C2AA 1.3900 .
C2AA H2AA 0.9500 .
C2AA C1AA 1.3900 .
C1AA H1AA 0.9500 .
C1AA C0AA 1.3900 .
C0AA H0AA 0.9500 .
C0AA C7AA 1.3900 .
C7AA H7AA 0.9500 .
C46 H46 0.9500 .
C46 C3AA 1.3900 .
C46 C45 1.3900 .
C3AA C42 1.3900 .
C42 H42A 0.9500 .
C42 C43 1.3900 .
C43 H43 0.9500 .
C43 C44 1.3900 .
C44 H44A 0.9500 .
C44 C45 1.3900 .
C45 H45 0.9500 .
C58 H58 0.9500 .
C58 C53 1.3900 .
C58 C57 1.3900 .
C53 C54 1.3900 .
C54 H54 0.9500 .
C54 C55 1.3900 .
C55 H55 0.9500 .
C55 C56 1.3900 .
C56 H56 0.9500 .
C56 C57 1.3900 .
C57 H57 0.9500 .
C59 C64 1.3900 .
C59 C60 1.3900 .
C64 H64 0.9500 .
C64 C63 1.3900 .
C63 H63 0.9500 .
C63 C62 1.3900 .
C62 H62 0.9500 .
C62 C61 1.3900 .
C61 H61 0.9500 .
C61 C60 1.3900 .
C60 H60 0.9500 .
C65 C70 1.3900 .
C65 C66 1.3900 .
C70 H70 0.9500 .
C70 C69 1.3900 .
C69 H69 0.9500 .
C69 C68 1.3900 .
C68 H68 0.9500 .
C68 C67 1.3900 .
C67 H67 0.9500 .
C67 C66 1.3900 .
C66 H66 0.9500 .
C75 H75 0.9500 .
C75 C74 1.3900 .
C75 C76 1.3900 .
C74 H74 0.9500 .
C74 C73 1.3900 .
C73 H73 0.9500 .
C73 C72 1.3900 .
C72 H72 0.9500 .
C72 C71 1.3900 .
C71 C76 1.3900 .
C76 H76 0.9500 .
C83 C84 1.3900 .
C83 C88 1.3900 .
C84 H84 0.9500 .
C84 C85 1.3900 .
C85 H85 0.9500 .
C85 C86 1.3900 .
C86 H86 0.9500 .
C86 C87 1.3900 .
C87 H87 0.9500 .
C87 C88 1.3900 .
C88 H88 0.9500 .
C89 C94 1.3900 .
C89 C90 1.3900 .
C94 H94 0.9500 .
C94 C93 1.3900 .
C93 H93 0.9500 .
C93 C92 1.3900 .
C92 H92 0.9500 .
C92 C91 1.3900 .
C91 H91 0.9500 .
C91 C90 1.3900 .
C90 H90 0.9500 .
O43 H43A 1.0028 .
O43 C95 1.4293 .
C95 H95A 0.9900 .
C95 H95B 0.9900 .
C95 C96 1.5158 .
C96 H96A 0.9803 .
C96 H96B 0.9803 .
C96 H96C 0.9803 .

loop_
_geom_torsion_atom_site_label_1
_geom_torsion_atom_site_label_2
_geom_torsion_atom_site_label_3
_geom_torsion_atom_site_label_4
_geom_torsion
_geom_torsion_site_symmetry_1
C34 C19 C20 C23 0.0 .
C34 Si5 C37 C26 -115(7) .
C34 Si5 C37 C4AA 72(7) .
C34 Si5 O14 Si7 119.5(14) .
C34 Si5 O19 Na2 83.2(14) .
C34 Si5 O19 Cu3 -127.3(15) .
C19 C34 C22 C21 0.0 .
C19 C34 Si5 O29 -61.9(19) .
C19 C34 Si5 Na2 -153.1(15) .
C19 C34 Si5 C37 -175(8) .
C19 C34 Si5 O14 51.8(19) .
C19 C34 Si5 O19 171.3(15) .
C19 C20 C23 C21 0.0 .
C20 C23 C21 C22 0.0 .
C23 C21 C22 C34 0.0 .
C22 C34 C19 C20 0.0 .
C22 C34 Si5 O29 111.1(12) .
C22 C34 Si5 Na2 20.0(14) .
C22 C34 Si5 C37 -2(6) .
C22 C34 Si5 O14 -135.1(12) .
C22 C34 Si5 O19 -15.6(16) .
O26 Si1 O16 Na4 10.6(8) .
O26 Si1 O16 Si6 131.4(10) .
O26 Si1 O20 Na2 28.7(10) .
O26 Si1 O20 Cu3 -92.8(12) .
O26 Si1 C3AA C46 14.3(11) .
O26 Si1 C3AA C42 -166.6(9) .
O26 Si2 O5 Na4 22.3(10) .
O26 Si2 O5 Cu2 -99.3(11) .
O26 Si2 O7 Na2 6.6(8) .
O26 Si2 O7 Si3 139.8(9) .
O26 Si2 C35 C6AA 50.9(10) .
O26 Si2 C35 C2AA -131.4(10) .
O27 Si10 O6 Na4 -23.0(11) .
O27 Si10 O6 Cu2 101.2(13) .
O27 Si10 O10 Na1 -14.9(8) .
O27 Si10 O10 Si9 -134.9(10) .
O27 Si10 C89 C94 -13.1(12) .
O27 Si10 C89 C90 169.7(11) .
O27 Si11 O15 Na4 -20.7(7) .
O27 Si11 O15 Si6 -134.7(10) .
O27 Si11 O17 Na1 -41.7(12) .
O27 Si11 O17 Cu4 116.7(12) .
O28 Si8 O2 Na3 55.7(11) .
O28 Si8 O2 Cu1 -99.2(13) .
O28 Si8 O9 Na1 8.2(9) .
O28 Si8 O9 Si9 142.0(9) .
O28 Si8 C59 C64 -131.4(9) .
O28 Si8 C59 C60 49.2(11) .
O28 Si12 O13 Si7 134.9(11) .
O28 Si12 O18 Na1 21.7(11) .
O28 Si12 O18 Cu4 -100.6(11) .
O28 Si12 C65 C70 19.0(10) .
O28 Si12 C65 C66 -161.1(9) .
O29 Si4 O1 Na3 -57.7(13) .
O29 Si4 O1 Cu1 98.2(15) .
O29 Si4 O8 Na2 -10.6(8) .
O29 Si4 O8 Si3 -134.3(11) .
O29 Si4 C53 C58 164.2(9) .
O29 Si4 C53 C54 -16.5(12) .
O29 Si5 C37 C26 174.7(10) .
O29 Si5 C37 C4AA 1.9(17) .
O29 Si5 O14 Si7 -129.8(11) .
O29 Si5 O19 Na2 -38.9(11) .
O29 Si5 O19 Cu3 110.6(12) .
O31 C33 C5AA O30 -58.5 .
O30 C31 C32 O31 58.9 .
C33 O31 C32 C31 -57.0 .
C5AA O30 C31 C32 -58.8 .
C31 O30 C5AA C33 58.3 .
C32 O31 C33 C5AA 57.1 .
C38 C14 C13 C39 0.0 .
C38 Si11 O15 Na4 -126.0(11) .
C38 Si11 O15 Si6 120.0(14) .
C38 Si11 O17 Na1 75.1(15) .
C38 Si11 O17 Cu4 -126.4(15) .
C14 C38 C11 C12 0.0 .
C14 C38 Si11 O27 -46.0(17) .
C14 C38 Si11 Na1 -135.3(15) .
C14 C38 Si11 C41 -171(6) .
C14 C38 Si11 O15 61.6(18) .
C14 C38 Si11 O17 -168.6(15) .
C14 C13 C39 C12 0.0 .
C13 C39 C12 C11 0.0 .
C39 C12 C11 C38 0.0 .
C11 C38 C14 C13 0.0 .
C11 C38 Si11 O27 137.1(17) .
C11 C38 Si11 Na1 47.8(19) .
C11 C38 Si11 C41 12(4) .
C11 C38 Si11 O15 -115.4(18) .
C11 C38 Si11 O17 14(2) .
Na1 O31 C33 C5AA -108.7(11) 2_554
Na1 O31 C32 C31 109.9(10) 2_554
Na1 Si9 O4 Cu1 93.6(11) .
Na1 Si9 O4 Cu2 -97.0(10) .
Na1 Si9 O9 Si8 -141.2(12) .
Na1 Si9 O10 Si10 132.1(11) .
Na1 Si9 C83 C84 -33.7(13) .
Na1 Si9 C83 C88 144.7(8) .
Na1 Si11 O15 Na4 81.6(11) .
Na1 Si11 O15 Si6 -32.4(18) .
Na1 Si11 O17 Cu4 158(2) .
Na1 Si12 O13 Si7 43.5(18) .
Na1 Si12 O18 Cu4 -122.3(16) .
Na1 Si12 C65 C70 99.5(9) .
Na1 Si12 C65 C66 -80.6(10) .
Na2 O30 C5AA C33 -110.8(10) .
Na2 O30 C31 C32 109.1(11) .
Na2 Si1 O16 Na4 -78.2(10) .
Na2 Si1 O16 Si6 42.6(16) .
Na2 Si1 O20 Cu3 -121.5(15) .
Na2 Si1 C3AA C46 96.0(10) .
Na2 Si1 C3AA C42 -84.9(9) .
Na2 Si3 C47 C48 147.5(10) .
Na2 Si3 C47 C52 -29.6(19) .
Na2 Si3 O3 Cu1 -99.3(10) .
Na2 Si3 O3 Cu2 95.2(8) .
Na2 Si3 O7 Si2 -139.0(12) .
Na2 Si3 O8 Si4 134.6(13) .
Na2 Si5 C37 C26 85.4(10) .
Na2 Si5 C37 C4AA -87.4(15) .
Na2 Si5 O14 Si7 -22.1(17) .
Na2 Si5 O19 Cu3 149.5(19) .
Na2 Cu3 O19 Si5 -154.6(16) .
Na2 Cu3 O20 Si1 129.2(14) .
Na3 Si4 O1 Cu1 156(2) .
Na3 Si4 O8 Na2 109.6(8) .
Na3 Si4 O8 Si3 -14.1(19) .
Na3 Si4 C53 C58 68.3(9) .
Na3 Si4 C53 C54 -112.5(10) .
Na3 Si8 O2 Cu1 -155(2) .
Na3 Si8 O9 Na1 -110.8(9) .
Na3 Si8 O9 Si9 23.0(16) .
Na3 Si8 C59 C64 -35.5(10) .
Na3 Si8 C59 C60 145.1(9) .
Na4 Si2 O5 Cu2 -121.6(16) .
Na4 Si2 O7 Na2 -82.3(9) .
Na4 Si2 O7 Si3 50.8(14) .
Na4 Si2 C35 C6AA 132.3(8) .
Na4 Si2 C35 C2AA -49.9(11) .
Na4 Si6 O11 Cu3 92.7(9) .
Na4 Si6 O11 Cu4 -96.9(10) .
Na4 Si6 O15 Si11 121.8(12) .
Na4 Si6 O16 Si1 -126.7(12) .
Na4 Si6 C71 C72 49.4(13) .
Na4 Si6 C71 C76 -131.1(8) .
Na4 Si10 O6 Cu2 124.1(19) .
Na4 Si10 O10 Na1 75.4(10) .
Na4 Si10 O10 Si9 -44.7(15) .
Na4 Si10 C89 C94 -94.8(11) .
Na4 Si10 C89 C90 88.1(11) .
Si1 O26 Si2 Na4 75.2(10) .
Si1 O26 Si2 O5 60.7(13) .
Si1 O26 Si2 O7 -62.5(12) .
Si1 O26 Si2 C35 -176.4(10) .
Si1 C3AA C42 C43 -179.1(11) .
Si2 O26 Si1 Na2 61.3(10) .
Si2 O26 Si1 O16 -78.3(12) .
Si2 O26 Si1 O20 42.7(13) .
Si2 O26 Si1 C3AA 165.9(10) .
Si2 C35 C2AA C1AA -177.7(12) .
Si3 C47 C48 C49 -176.7(14) .
Si3 C47 C52 C51 177.1(15) .
Si4 O29 Si5 C34 -166.6(12) .
Si4 O29 Si5 Na2 -58.5(10) .
Si4 O29 Si5 C37 -156.9(11) .
Si4 O29 Si5 O14 83.6(11) .
Si4 O29 Si5 O19 -38.0(13) .
Si4 C53 C54 C55 -179.2(13) .
Si5 C34 C19 C20 173(2) .
Si5 C34 C22 C21 -174(2) .
Si5 O29 Si4 Na3 -88.3(10) .
Si5 O29 Si4 O1 -60.8(13) .
Si5 O29 Si4 O8 59.2(11) .
Si5 O29 Si4 C53 174.7(10) .
Si5 C37 C26 C25 -173.0(16) .
Si5 C37 C4AA C24 172.5(17) .
Si6 C71 C76 C75 -179.5(10) .
Si7 C77 C82 C81 -176.6(11) .
Si7 C77 C78 C79 176.6(11) .
Si8 O28 Si12 Na1 64.5(8) .
Si8 O28 Si12 O13 -73.1(11) .
Si8 O28 Si12 O18 51.0(12) .
Si8 O28 Si12 C65 171.0(9) .
Si8 C59 C64 C63 -179.4(13) .
Si8 C59 C60 C61 179.4(13) .
Si9 C83 C84 C85 178.3(11) .
Si9 C83 C88 C87 -178.4(10) .
Si10 O27 Si11 C38 -164.0(12) .
Si10 O27 Si11 Na1 -57.4(9) .
Si10 O27 Si11 C41 -150.8(12) .
Si10 O27 Si11 O15 86.8(10) .
Si10 O27 Si11 O17 -36.1(12) .
Si10 C89 C94 C93 -177.1(13) .
Si10 C89 C90 C91 177.1(13) .
Si11 O27 Si10 Na4 -77.9(9) .
Si11 O27 Si10 O6 -63.5(12) .
Si11 O27 Si10 O10 60.8(11) .
Si11 O27 Si10 C89 175.4(9) .
Si11 C38 C14 C13 -177(2) .
Si11 C38 C11 C12 177(2) .
Si11 C41 C18 C17 -175(3) .
Si11 C41 C15 C16 175(2) .
Si12 O28 Si8 Na3 81.7(9) .
Si12 O28 Si8 O2 55.0(11) .
Si12 O28 Si8 O9 -67.0(11) .
Si12 O28 Si8 C59 -179.5(9) .
Si12 C65 C70 C69 179.9(12) .
Si12 C65 C66 C67 -179.9(11) .
Cu4 Cu3 O19 Na2 145.7(4) .
Cu4 Cu3 O19 Si5 -9.0(16) .
Cu4 Cu3 O20 Na2 -147.4(3) .
Cu4 Cu3 O20 Si1 -18.2(15) .
C41 Si11 O15 Na4 -139.3(9) .
C41 Si11 O15 Si6 106.7(13) .
C41 Si11 O17 Na1 75.8(13) .
C41 Si11 O17 Cu4 -125.7(14) .
C41 C18 C17 C40 0.0 .
C18 C41 C15 C16 0.0 .
C18 C17 C40 C16 0.0 .
C17 C40 C16 C15 0.0 .
C40 C16 C15 C41 0.0 .
C15 C41 C18 C17 0.0 .
C37 Si5 O14 Si7 111.8(12) .
C37 Si5 O19 Na2 80.7(11) .
C37 Si5 O19 Cu3 -129.9(12) .
C37 C26 C25 C36 0.0 .
C26 C37 C4AA C24 0.0 .
C26 C25 C36 C24 0.0 .
C25 C36 C24 C4AA 0.0 .
C36 C24 C4AA C37 0.0 .
C4AA C37 C26 C25 0.0 .
C47 Si3 O3 Cu1 85.3(12) .
C47 Si3 O3 Cu2 -80.1(11) .
C47 Si3 O7 Na2 -141.3(6) .
C47 Si3 O7 Si2 79.8(11) .
C47 Si3 O8 Na2 137.9(6) .
C47 Si3 O8 Si4 -87.5(13) .
C47 C48 C49 C50 -1(2) .
C48 C47 C52 C51 0(2) .
C48 C49 C50 C51 1(2) .
C49 C50 C51 C52 0(2) .
C50 C51 C52 C47 0(2) .
C52 C47 C48 C49 1(2) .
C77 Si7 O12 Cu3 83.6(11) .
C77 Si7 O12 Cu4 -81.7(12) .
C77 Si7 O13 Si12 85.4(14) .
C77 Si7 O14 Si5 -95.5(12) .
C77 C82 C81 C80 0.0 .
C82 C77 C78 C79 0.0 .
C82 C81 C80 C79 0.0 .
C81 C80 C79 C78 0.0 .
C80 C79 C78 C77 0.0 .
C78 C77 C82 C81 0.0 .
O1 Si4 O8 Na2 112.7(9) .
O1 Si4 O8 Si3 -11.0(15) .
O1 Si4 C53 C58 39.3(12) .
O1 Si4 C53 C54 -141.4(11) .
O2 Si8 O9 Na1 -115.9(9) .
O2 Si8 O9 Si9 17.9(13) .
O2 Si8 C59 C64 -6.0(13) .
O2 Si8 C59 C60 174.6(11) .
O3 Si3 C47 C48 -39.7(14) .
O3 Si3 C47 C52 143.2(13) .
O3 Si3 O7 Na2 94.0(7) .
O3 Si3 O7 Si2 -45.0(12) .
O3 Si3 O8 Na2 -99.6(6) .
O3 Si3 O8 Si4 35.0(14) .
O4 Si9 O9 Na1 97.6(7) .
O4 Si9 O9 Si8 -43.6(12) .
O4 Si9 O10 Na1 -97.4(7) .
O4 Si9 O10 Si10 34.6(13) .
O4 Si9 C83 C84 138.4(9) .
O4 Si9 C83 C88 -43.2(10) .
O5 Si2 O7 Na2 -118.0(8) .
O5 Si2 O7 Si3 15.2(13) .
O5 Si2 C35 C6AA 175.0(9) .
O5 Si2 C35 C2AA -7.2(12) .
O6 Si10 O10 Na1 110.0(9) .
O6 Si10 O10 Si9 -10.0(14) .
O6 Si10 C89 C94 -135.9(11) .
O6 Si10 C89 C90 47.0(13) .
O7 Si2 O5 Na4 143.2(7) .
O7 Si2 O5 Cu2 21.6(14) .
O7 Si2 C35 C6AA -63.1(10) .
O7 Si2 C35 C2AA 114.6(11) .
O7 Si3 C47 C48 -163.7(11) .
O7 Si3 C47 C52 19.2(16) .
O7 Si3 O3 Cu1 -151.0(9) .
O7 Si3 O3 Cu2 43.6(11) .
O7 Si3 O8 Na2 18.5(7) .
O7 Si3 O8 Si4 153.1(11) .
O8 Si3 C47 C48 79.8(13) .
O8 Si3 C47 C52 -97.2(14) .
O8 Si3 O3 Cu1 -36.6(13) .
O8 Si3 O3 Cu2 158.0(8) .
O8 Si3 O7 Na2 -21.4(8) .
O8 Si3 O7 Si2 -160.4(9) .
O8 Si4 O1 Na3 -176.5(10) .
O8 Si4 O1 Cu1 -20.6(18) .
O8 Si4 C53 C58 -81.9(11) .
O8 Si4 C53 C54 97.4(11) .
O9 Si8 O2 Na3 174.5(8) .
O9 Si8 O2 Cu1 19.5(16) .
O9 Si8 C59 C64 117.5(10) .
O9 Si8 C59 C60 -61.9(12) .
O9 Si9 O4 Cu1 40.6(13) .
O9 Si9 O4 Cu2 -150.0(10) .
O9 Si9 O10 Na1 19.3(7) .
O9 Si9 O10 Si10 151.4(10) .
O9 Si9 C83 C84 18.5(11) .
O9 Si9 C83 C88 -163.1(8) .
O10 Si9 O4 Cu1 155.9(10) .
O10 Si9 O4 Cu2 -34.7(13) .
O10 Si9 O9 Na1 -21.6(7) .
O10 Si9 O9 Si8 -162.8(9) .
O10 Si9 C83 C84 -98.1(10) .
O10 Si9 C83 C88 80.3(9) .
O10 Si10 O6 Na4 -143.9(8) .
O10 Si10 O6 Cu2 -19.8(17) .
O10 Si10 C89 C94 99.9(12) .
O10 Si10 C89 C90 -77.2(13) .
O11 Si6 O15 Na4 -92.2(7) .
O11 Si6 O15 Si11 29.6(13) .
O11 Si6 O16 Na4 90.9(7) .
O11 Si6 O16 Si1 -35.8(13) .
O11 Si6 C71 C72 -134.1(9) .
O11 Si6 C71 C76 45.4(10) .
O11 Cu3 O20 Na2 -152.0(5) .
O11 Cu3 O20 Si1 -22.7(12) .
O12 Si7 C77 C82 -143.9(9) .
O12 Si7 C77 C78 39.5(11) .
O12 Si7 O13 Si12 -36.5(15) .
O12 Si7 O14 Si5 26.5(14) .
O12 Cu3 O19 Na2 157.5(6) .
O12 Cu3 O19 Si5 2.8(13) .
O13 Si7 C77 C82 97.3(10) .
O13 Si7 C77 C78 -79.3(11) .
O13 Si7 O12 Cu3 -155.2(9) .
O13 Si7 O12 Cu4 39.6(13) .
O13 Si7 O14 Si5 142.9(11) .
O13 Si12 O18 Na1 144.4(9) .
O13 Si12 O18 Cu4 22.1(15) .
O13 Si12 C65 C70 -97.0(11) .
O13 Si12 C65 C66 82.8(11) .
O14 Si5 C37 C26 -66.7(13) .
O14 Si5 C37 C4AA 120.6(15) .
O14 Si5 O19 Na2 -160.4(8) .
O14 Si5 O19 Cu3 -11.0(15) .
O14 Si7 C77 C82 -23.8(11) .
O14 Si7 C77 C78 159.7(9) .
O14 Si7 O12 Cu3 -36.8(12) .
O14 Si7 O12 Cu4 158.0(10) .
O14 Si7 O13 Si12 -154.1(12) .
O15 Si6 O11 Cu3 151.2(10) .
O15 Si6 O11 Cu4 -38.4(13) .
O15 Si6 O16 Na4 -28.7(7) .
O15 Si6 O16 Si1 -155.4(10) .
O15 Si6 C71 C72 -9.4(11) .
O15 Si6 C71 C76 170.1(8) .
O15 Si11 O17 Na1 -158.7(9) .
O15 Si11 O17 Cu4 -0.3(16) .
O16 Si1 O20 Na2 146.8(7) .
O16 Si1 O20 Cu3 25.3(14) .
O16 Si1 C3AA C46 -99.1(11) .
O16 Si1 C3AA C42 80.0(11) .
O16 Si6 O11 Cu3 37.4(13) .
O16 Si6 O11 Cu4 -152.2(10) .
O16 Si6 O15 Na4 27.5(7) .
O16 Si6 O15 Si11 149.3(10) .
O16 Si6 C71 C72 101.6(9) .
O16 Si6 C71 C76 -78.9(9) .
O17 Si11 O15 Na4 100.9(9) .
O17 Si11 O15 Si6 -13.1(14) .
O18 Si12 O13 Si7 10.3(16) .
O18 Si12 C65 C70 140.0(9) .
O18 Si12 C65 C66 -40.1(12) .
O19 Si5 C37 C26 51.6(12) .
O19 Si5 C37 C4AA -121.1(15) .
O19 Si5 O14 Si7 -5.3(14) .
O19 Cu3 O20 Na2 23.9(6) .
O19 Cu3 O20 Si1 153.1(12) .
O20 Si1 O16 Na4 -112.4(8) .
O20 Si1 O16 Si6 8.4(13) .
O20 Si1 C3AA C46 138.8(10) .
O20 Si1 C3AA C42 -42.2(12) .
O20 Cu3 O19 Na2 -25.6(6) .
O20 Cu3 O19 Si5 179.8(12) .
C6AA C35 C2AA C1AA 0.0 .
C35 Si2 O5 Na4 -97.5(9) .
C35 Si2 O5 Cu2 140.8(11) .
C35 Si2 O7 Na2 120.0(7) .
C35 Si2 O7 Si3 -106.8(10) .
C35 C6AA C7AA C0AA 0.0 .
C35 C2AA C1AA C0AA 0.0 .
C2AA C1AA C0AA C7AA 0.0 .
C1AA C0AA C7AA C6AA 0.0 .
C7AA C6AA C35 Si2 177.8(11) .
C7AA C6AA C35 C2AA 0.0 .
C46 C3AA C42 C43 0.0 .
C3AA Si1 O16 Na4 124.9(8) .
C3AA Si1 O16 Si6 -114.3(11) .
C3AA Si1 O20 Na2 -91.9(9) .
C3AA Si1 O20 Cu3 146.5(11) .
C3AA C46 C45 C44 0.0 .
C3AA C42 C43 C44 0.0 .
C42 C43 C44 C45 0.0 .
C43 C44 C45 C46 0.0 .
C45 C46 C3AA Si1 179.1(11) .
C45 C46 C3AA C42 0.0 .
C58 C53 C54 C55 0.0 .
C53 Si4 O1 Na3 62.2(14) .
C53 Si4 O1 Cu1 -141.8(13) .
C53 Si4 O8 Na2 -123.4(7) .
C53 Si4 O8 Si3 112.8(12) .
C53 C58 C57 C56 0.0 .
C53 C54 C55 C56 0.0 .
C54 C55 C56 C57 0.0 .
C55 C56 C57 C58 0.0 .
C57 C58 C53 Si4 179.3(12) .
C57 C58 C53 C54 0.0 .
C59 Si8 O2 Na3 -64.2(13) .
C59 Si8 O2 Cu1 140.9(12) .
C59 Si8 O9 Na1 118.5(8) .
C59 Si8 O9 Si9 -107.6(10) .
C59 C64 C63 C62 0.0 .
C64 C59 C60 C61 0.0 .
C64 C63 C62 C61 0.0 .
C63 C62 C61 C60 0.0 .
C62 C61 C60 C59 0.0 .
C60 C59 C64 C63 0.0 .
C65 Si12 O13 Si7 -112.3(13) .
C65 Si12 O18 Na1 -94.2(10) .
C65 Si12 O18 Cu4 143.6(11) .
C65 C70 C69 C68 0.0 .
C70 C65 C66 C67 0.0 .
C70 C69 C68 C67 0.0 .
C69 C68 C67 C66 0.0 .
C68 C67 C66 C65 0.0 .
C66 C65 C70 C69 0.0 .
C75 C74 C73 C72 0.0 .
C74 C75 C76 C71 0.0 .
C74 C73 C72 C71 0.0 .
C73 C72 C71 Si6 179.5(10) .
C73 C72 C71 C76 0.0 .
C72 C71 C76 C75 0.0 .
C71 Si6 O11 Cu3 -85.2(11) .
C71 Si6 O11 Cu4 85.1(12) .
C71 Si6 O15 Na4 142.8(6) .
C71 Si6 O15 Si11 -95.4(11) .
C71 Si6 O16 Na4 -144.6(5) .
C71 Si6 O16 Si1 88.7(11) .
C76 C75 C74 C73 0.0 .
C83 Si9 O4 Cu1 -81.4(12) .
C83 Si9 O4 Cu2 88.1(11) .
C83 Si9 O9 Na1 -141.0(6) .
C83 Si9 O9 Si8 77.7(11) .
C83 Si9 O10 Na1 139.6(6) .
C83 Si9 O10 Si10 -88.3(11) .
C83 C84 C85 C86 0.0 .
C84 C83 C88 C87 0.0 .
C84 C85 C86 C87 0.0 .
C85 C86 C87 C88 0.0 .
C86 C87 C88 C83 0.0 .
C88 C83 C84 C85 0.0 .
C89 Si10 O6 Na4 94.1(10) .
C89 Si10 O6 Cu2 -141.8(12) .
C89 Si10 O10 Na1 -126.4(8) .
C89 Si10 O10 Si9 113.6(10) .
C89 C94 C93 C92 0.0 .
C94 C89 C90 C91 0.0 .
C94 C93 C92 C91 0.0 .
C93 C92 C91 C90 0.0 .
C92 C91 C90 C89 0.0 .
C90 C89 C94 C93 0.0 .

loop_
_twin_individual_id
_twin_individual_mass_fraction_refined
1 0.51(9)
2 0.49(9)
